data_4082316
loop_
_publ_author_name
'Zhang, Long'
'Li, Hao'
'Weng, Lin-Hong'
'Jin, Guo-Xin'

_publ_section_title
;
 Isomers of Cyclometalated Macrocycles Constructed through Olefinic C--H
 Activation
;
_journal_issue 2
_journal_name_full Organometallics
_journal_page_first 587
_journal_paper_doi 10.1021/om4011559
_journal_volume 33
_journal_year 2014
_chemical_formula_sum 'C92 H102 F12 N8 O15 Rh4 S4'
_chemical_formula_weight 2327.70
_chemical_name_systematic
; 
 ? 
;
_space_group_IT_number 14
_symmetry_cell_setting monoclinic
_symmetry_space_group_name_Hall '-P 2ybc'
_symmetry_space_group_name_H-M 'P 1 21/c 1'
_atom_sites_solution_hydrogens geom
_atom_sites_solution_primary direct
_atom_sites_solution_secondary difmap
_audit_creation_method SHELXL-97
_cell_angle_alpha 90.00
_cell_angle_beta 101.423(6)
_cell_angle_gamma 90.00
_cell_formula_units_Z 4
_cell_length_a 15.987(6)
_cell_length_b 34.473(13)
_cell_length_c 19.523(8)
_cell_measurement_reflns_used 920
_cell_measurement_temperature 293(2)
_cell_measurement_theta_max 25.263
_cell_measurement_theta_min 2.340
_cell_volume 10546(7)
_computing_cell_refinement 'Bruker SMART'
_computing_data_collection 'Bruker SMART'
_computing_data_reduction 'Bruker SHELXTL'
_computing_molecular_graphics 'Bruker SHELXTL'
_computing_publication_material 'Bruker SHELXTL'
_computing_structure_refinement 'SHELXL-97 (Sheldrick, 1997)'
_computing_structure_solution 'SHELXS-97 (Sheldrick, 1990)'
_diffrn_ambient_temperature 293(2)
_diffrn_measured_fraction_theta_full 0.996
_diffrn_measured_fraction_theta_max 0.996
_diffrn_measurement_device_type 'CCD area detector'
_diffrn_measurement_method 'phi and omega scans'
_diffrn_radiation_monochromator graphite
_diffrn_radiation_source 'fine-focus sealed tube'
_diffrn_radiation_type MoK\a
_diffrn_radiation_wavelength 0.71073
_diffrn_reflns_av_R_equivalents 0.0908
_diffrn_reflns_av_sigmaI/netI 0.1525
_diffrn_reflns_limit_h_max 18
_diffrn_reflns_limit_h_min -19
_diffrn_reflns_limit_k_max 40
_diffrn_reflns_limit_k_min -32
_diffrn_reflns_limit_l_max 23
_diffrn_reflns_limit_l_min -23
_diffrn_reflns_number 43214
_diffrn_reflns_theta_full 25.01
_diffrn_reflns_theta_max 25.01
_diffrn_reflns_theta_min 1.43
_diffrn_standards_decay_% 3.88
_exptl_absorpt_coefficient_mu 0.776
_exptl_absorpt_correction_T_max 0.9696
_exptl_absorpt_correction_T_min 0.8729
_exptl_absorpt_correction_type multi-scan
_exptl_absorpt_process_details sadabs
_exptl_crystal_colour orange
_exptl_crystal_density_diffrn 1.466
_exptl_crystal_density_method 'not measured'
_exptl_crystal_description block
_exptl_crystal_F_000 4728
_exptl_crystal_size_max 0.18
_exptl_crystal_size_mid 0.06
_exptl_crystal_size_min 0.04
_platon_squeeze_details ' '
_refine_diff_density_max 1.188
_refine_diff_density_min -1.050
_refine_diff_density_rms 0.102
_refine_ls_extinction_method none
_refine_ls_goodness_of_fit_ref 0.827
_refine_ls_hydrogen_treatment constr
_refine_ls_matrix_type full
_refine_ls_number_parameters 1179
_refine_ls_number_reflns 18499
_refine_ls_number_restraints 45
_refine_ls_restrained_S_all 0.845
_refine_ls_R_factor_all 0.1308
_refine_ls_R_factor_gt 0.0631
_refine_ls_shift/su_max 0.004
_refine_ls_shift/su_mean 0.000
_refine_ls_structure_factor_coef Fsqd
_refine_ls_weighting_details 'calc w=1/[\s^2^(Fo^2^)+(0.0711P)^2^+0.0000P] where P=(Fo^2^+2Fc^2^)/3'
_refine_ls_weighting_scheme calc
_refine_ls_wR_factor_gt 0.1388
_refine_ls_wR_factor_ref 0.1550
_reflns_number_gt 8518
_reflns_number_total 18499
_reflns_threshold_expression >2sigma(I)
_cod_data_source_file om4011559_si_001.cif
_cod_data_source_block Complex_4a(isomer_B_and_B')
_cod_depositor_comments
;
The following automatic conversions were performed:

'_symmetry_cell_setting' value 'Monoclinic' changed to 'monoclinic'
according to
/usr/data/users/saulius/automatic-downloads/current/ACS/lib/dictionaries/cif_core.dic
dictionary named 'cif_core.dic' version 2.4.2 from 2011-04-26.

Automatic conversion script
Id: cif_fix_values 2281 2013-09-26 08:29:07Z andrius 
;
_cod_original_cell_volume 10547(7)
_cod_original_sg_symbol_H-M P2(1)/c
_cod_database_code 4082316

loop_
_symmetry_equiv_pos_as_xyz
'x, y, z'
'-x, y+1/2, -z+1/2'
'-x, -y, -z'
'x, -y-1/2, z-1/2'

loop_
_atom_site_label
_atom_site_type_symbol
_atom_site_fract_x
_atom_site_fract_y
_atom_site_fract_z
_atom_site_U_iso_or_equiv
_atom_site_adp_type
_atom_site_occupancy
_atom_site_symmetry_multiplicity
_atom_site_calc_flag
_atom_site_refinement_flags
Rh1 Rh 0.63258(4) 0.234087(17) 0.79797(3) 0.04545(18) Uani 1 1 d .
Rh2 Rh 0.87270(4) 0.316646(17) 0.77351(3) 0.04661(18) Uani 1 1 d .
Rh3 Rh 0.15232(4) 0.402701(18) 0.21926(3) 0.04918(19) Uani 1 1 d .
Rh4 Rh 0.40059(4) 0.476193(18) 0.18827(3) 0.05239(19) Uani 1 1 d .
N1 N 0.6482(4) 0.28562(16) 0.8562(3) 0.0452(15) Uani 1 1 d .
N2 N 0.8409(4) 0.27177(17) 0.6993(3) 0.0505(17) Uani 1 1 d .
N3 N 0.2360(4) 0.37623(19) 0.1600(3) 0.0564(18) Uani 1 1 d .
N4 N 0.3445(4) 0.49341(17) 0.2700(3) 0.0523(17) Uani 1 1 d .
N5 N 0.5470(4) 0.26302(18) 0.7149(3) 0.0477(16) Uani 1 1 d .
N6 N 0.2180(4) 0.37130(18) 0.3082(3) 0.0486(17) Uani 1 1 d .
N7 N 0.7920(4) 0.35024(17) 0.6949(3) 0.0476(16) Uani 1 1 d .
N8 N 0.4881(4) 0.44524(16) 0.2665(3) 0.0442(15) Uani 1 1 d .
F1 F 0.1556(6) 0.3275(5) 0.5631(7) 0.295(7) Uani 1 1 d D
F2 F 0.1213(9) 0.3100(5) 0.4673(9) 0.333(7) Uani 1 1 d DU
F3 F 0.1142(9) 0.3790(6) 0.4945(8) 0.339(8) Uani 1 1 d D
F4 F 0.6193(7) 0.5441(2) 0.5185(5) 0.199(4) Uani 1 1 d .
F5 F 0.6805(7) 0.5074(3) 0.4580(5) 0.208(5) Uani 1 1 d .
F6 F 0.5503(7) 0.5055(2) 0.4421(5) 0.182(4) Uani 1 1 d .
F7 F 0.3211(9) 0.1292(3) 0.4142(6) 0.252(5) Uani 1 1 d DU
F8 F 0.2766(8) 0.1438(3) 0.3115(7) 0.293(8) Uani 1 1 d .
F9 F 0.4096(7) 0.1422(3) 0.3451(7) 0.236(5) Uani 1 1 d .
F10 F 0.7239(6) 0.4422(3) 0.1888(5) 0.199(4) Uiso 1 1 d D
F11 F 0.8450(12) 0.4207(6) 0.2065(9) 0.422(10) Uiso 1 1 d D
F12 F 0.8074(11) 0.4764(4) 0.1351(10) 0.381(9) Uiso 1 1 d D
O1 O -0.0154(9) 0.2965(4) 0.5236(8) 0.252(7) Uani 1 1 d .
O2 O -0.0037(8) 0.3556(4) 0.5740(6) 0.231(6) Uani 1 1 d .
O3 O -0.0457(9) 0.3491(5) 0.4506(7) 0.298(9) Uani 1 1 d .
O4 O 0.6849(5) 0.5877(2) 0.4080(5) 0.136(3) Uani 1 1 d .
O5 O 0.5966(6) 0.5440(3) 0.3274(4) 0.162(4) Uani 1 1 d .
O6 O 0.5344(5) 0.5870(2) 0.4011(6) 0.171(4) Uani 1 1 d .
O7 O 0.4091(6) 0.1999(2) 0.4528(5) 0.129(3) Uani 1 1 d .
O8 O 0.2606(7) 0.2078(3) 0.4024(7) 0.201(5) Uani 1 1 d .
O9 O 0.3699(7) 0.2188(3) 0.3364(5) 0.181(4) Uani 1 1 d .
O10 O 0.8365(6) 0.4117(4) 0.0518(5) 0.190(4) Uani 1 1 d DU
O11 O 0.7208(13) 0.3809(4) 0.1075(9) 0.313(9) Uani 1 1 d DU
O12 O 0.7005(6) 0.4361(3) 0.0425(5) 0.204(5) Uani 1 1 d DU
S1 S -0.0012(2) 0.33612(18) 0.5135(2) 0.1397(15) Uani 1 1 d D
S2 S 0.6061(2) 0.56604(9) 0.39073(17) 0.1000(10) Uani 1 1 d .
S3 S 0.3458(3) 0.19895(9) 0.3910(2) 0.1080(10) Uani 1 1 d .
S4 S 0.7669(3) 0.41101(19) 0.0879(3) 0.1792(19) Uani 1 1 d D
C1 C 0.5960(5) 0.2974(2) 0.8972(4) 0.055(2) Uani 1 1 d .
H1 H 0.5488 0.2824 0.9008 0.066 Uiso 1 1 calc R
C2 C 0.6105(6) 0.3319(3) 0.9347(4) 0.068(3) Uani 1 1 d .
H2 H 0.5748 0.3392 0.9647 0.082 Uiso 1 1 calc R
C3 C 0.6768(6) 0.3547(3) 0.9274(5) 0.071(3) Uani 1 1 d .
H3 H 0.6866 0.3780 0.9514 0.085 Uiso 1 1 calc R
C4 C 0.7296(6) 0.3429(2) 0.8838(4) 0.062(2) Uani 1 1 d .
H4 H 0.7748 0.3585 0.8774 0.074 Uiso 1 1 calc R
C5 C 0.7151(5) 0.3074(2) 0.8492(3) 0.0428(19) Uani 1 1 d .
C6 C 0.7662(4) 0.2925(2) 0.8010(3) 0.0427(19) Uani 1 1 d .
C7 C 0.7339(4) 0.2597(2) 0.7661(3) 0.0418(18) Uani 1 1 d .
C8 C 0.7737(5) 0.2484(2) 0.7077(4) 0.048(2) Uani 1 1 d .
C9 C 0.7488(5) 0.2196(2) 0.6591(4) 0.059(2) Uani 1 1 d .
H9 H 0.7039 0.2034 0.6640 0.070 Uiso 1 1 calc R
C10 C 0.7882(6) 0.2141(3) 0.6043(4) 0.068(3) Uani 1 1 d .
H10 H 0.7699 0.1946 0.5720 0.082 Uiso 1 1 calc R
C11 C 0.8548(6) 0.2376(3) 0.5970(4) 0.067(3) Uani 1 1 d .
H11 H 0.8836 0.2338 0.5605 0.081 Uiso 1 1 calc R
C12 C 0.8781(5) 0.2667(2) 0.6445(4) 0.059(2) Uani 1 1 d .
H12 H 0.9216 0.2835 0.6385 0.071 Uiso 1 1 calc R
C13 C 0.2252(6) 0.3406(3) 0.1312(4) 0.075(3) Uani 1 1 d .
H13 H 0.1774 0.3261 0.1352 0.090 Uiso 1 1 calc R
C14 C 0.2843(8) 0.3255(3) 0.0960(5) 0.092(4) Uani 1 1 d .
H14 H 0.2759 0.3011 0.0757 0.110 Uiso 1 1 calc R
C15 C 0.3549(7) 0.3463(3) 0.0909(5) 0.078(3) Uani 1 1 d .
H15 H 0.3952 0.3367 0.0669 0.094 Uiso 1 1 calc R
C16 C 0.3645(6) 0.3816(3) 0.1220(4) 0.066(2) Uani 1 1 d .
H16 H 0.4138 0.3957 0.1207 0.080 Uiso 1 1 calc R
C17 C 0.3103(5) 0.4344(2) 0.1893(4) 0.0450(19) Uani 1 1 d .
C18 C 0.3042(5) 0.3975(2) 0.1554(4) 0.0464(19) Uani 1 1 d .
C19 C 0.2502(5) 0.4424(2) 0.2272(4) 0.0416(18) Uani 1 1 d .
C20 C 0.2699(5) 0.4756(2) 0.2745(4) 0.0430(18) Uani 1 1 d .
C21 C 0.2257(6) 0.4867(2) 0.3256(4) 0.065(2) Uani 1 1 d .
H21 H 0.1741 0.4749 0.3284 0.078 Uiso 1 1 calc R
C22 C 0.2598(8) 0.5157(3) 0.3728(5) 0.081(3) Uani 1 1 d .
H22 H 0.2301 0.5240 0.4065 0.097 Uiso 1 1 calc R
C23 C 0.3381(7) 0.5321(3) 0.3692(6) 0.082(3) Uani 1 1 d .
H23 H 0.3632 0.5503 0.4020 0.098 Uiso 1 1 calc R
C24 C 0.3771(6) 0.5210(2) 0.3171(5) 0.070(3) Uani 1 1 d .
H24 H 0.4283 0.5328 0.3134 0.084 Uiso 1 1 calc R
C25 C 0.5116(5) 0.2968(2) 0.7233(5) 0.068(3) Uani 1 1 d .
H25 H 0.5251 0.3090 0.7666 0.082 Uiso 1 1 calc R
C26 C 0.4546(6) 0.3151(2) 0.6693(5) 0.074(3) Uani 1 1 d .
H26 H 0.4306 0.3388 0.6776 0.089 Uiso 1 1 calc R
C27 C 0.4332(5) 0.2981(2) 0.6030(4) 0.052(2) Uani 1 1 d .
C28 C 0.4711(6) 0.2632(2) 0.5965(4) 0.066(2) Uani 1 1 d .
H28 H 0.4592 0.2503 0.5539 0.079 Uiso 1 1 calc R
C29 C 0.5259(5) 0.2471(2) 0.6512(4) 0.066(2) Uani 1 1 d .
H29 H 0.5505 0.2233 0.6439 0.080 Uiso 1 1 calc R
C30 C 0.3785(5) 0.3194(2) 0.5474(4) 0.059(2) Uani 1 1 d .
H30 H 0.3656 0.3448 0.5570 0.071 Uiso 1 1 calc R
C31 C 0.3452(5) 0.3062(2) 0.4846(5) 0.058(2) Uani 1 1 d .
H31 H 0.3519 0.2798 0.4773 0.070 Uiso 1 1 calc R
C32 C 0.2993(4) 0.3280(2) 0.4258(4) 0.0464(19) Uani 1 1 d .
C33 C 0.2948(5) 0.3680(2) 0.4263(4) 0.059(2) Uani 1 1 d .
H33 H 0.3200 0.3816 0.4662 0.070 Uiso 1 1 calc R
C34 C 0.2532(5) 0.3879(2) 0.3680(4) 0.061(2) Uani 1 1 d .
H34 H 0.2497 0.4147 0.3711 0.073 Uiso 1 1 calc R
C35 C 0.2206(5) 0.3332(3) 0.3074(4) 0.058(2) Uani 1 1 d .
H35 H 0.1942 0.3204 0.2669 0.069 Uiso 1 1 calc R
C36 C 0.2602(5) 0.3112(2) 0.3632(4) 0.059(2) Uani 1 1 d .
H36 H 0.2608 0.2843 0.3588 0.071 Uiso 1 1 calc R
C37 C 0.7081(5) 0.3540(2) 0.6882(4) 0.060(2) Uani 1 1 d .
H37 H 0.6834 0.3477 0.7260 0.072 Uiso 1 1 calc R
C38 C 0.6557(5) 0.3670(2) 0.6271(4) 0.056(2) Uani 1 1 d .
H38 H 0.5971 0.3686 0.6245 0.067 Uiso 1 1 calc R
C39 C 0.6893(5) 0.37735(19) 0.5711(4) 0.0425(19) Uani 1 1 d .
C40 C 0.7770(5) 0.3750(2) 0.5778(4) 0.052(2) Uani 1 1 d .
H40 H 0.8031 0.3819 0.5410 0.062 Uiso 1 1 calc R
C41 C 0.8247(5) 0.3621(2) 0.6407(4) 0.053(2) Uani 1 1 d .
H41 H 0.8837 0.3617 0.6455 0.064 Uiso 1 1 calc R
C42 C 0.6328(5) 0.3900(2) 0.5059(4) 0.0466(19) Uani 1 1 d .
H42 H 0.5746 0.3897 0.5055 0.056 Uiso 1 1 calc R
C43 C 0.6556(5) 0.4016(2) 0.4488(4) 0.051(2) Uani 1 1 d .
H43 H 0.7136 0.4016 0.4481 0.061 Uiso 1 1 calc R
C44 C 0.5965(5) 0.4148(2) 0.3849(4) 0.049(2) Uani 1 1 d .
C45 C 0.6281(5) 0.4343(2) 0.3332(4) 0.058(2) Uani 1 1 d .
H45 H 0.6865 0.4378 0.3374 0.069 Uiso 1 1 calc R
C46 C 0.5721(5) 0.4485(2) 0.2753(4) 0.055(2) Uani 1 1 d .
H46 H 0.5946 0.4610 0.2409 0.066 Uiso 1 1 calc R
C47 C 0.4589(5) 0.4247(2) 0.3162(4) 0.057(2) Uani 1 1 d .
H47 H 0.4005 0.4201 0.3099 0.068 Uiso 1 1 calc R
C48 C 0.5109(5) 0.4103(2) 0.3754(4) 0.055(2) Uani 1 1 d .
H48 H 0.4872 0.3975 0.4089 0.067 Uiso 1 1 calc R
C49 C 0.5457(5) 0.1844(2) 0.8123(4) 0.056(2) Uani 1 1 d .
C50 C 0.6091(5) 0.1727(2) 0.7745(4) 0.053(2) Uani 1 1 d .
C51 C 0.6915(5) 0.1764(2) 0.8184(4) 0.055(2) Uani 1 1 d .
C52 C 0.6793(5) 0.1947(2) 0.8815(4) 0.052(2) Uani 1 1 d .
C53 C 0.5875(5) 0.1975(2) 0.8784(4) 0.056(2) Uani 1 1 d .
C54 C 0.4510(5) 0.1837(3) 0.7850(5) 0.080(3) Uani 1 1 d .
H54A H 0.4398 0.1773 0.7362 0.120 Uiso 1 1 calc R
H54B H 0.4275 0.2088 0.7912 0.120 Uiso 1 1 calc R
H54C H 0.4253 0.1647 0.8101 0.120 Uiso 1 1 calc R
C55 C 0.5902(6) 0.1501(2) 0.7047(5) 0.078(3) Uani 1 1 d .
H55A H 0.5882 0.1228 0.7140 0.117 Uiso 1 1 calc R
H55B H 0.6343 0.1551 0.6790 0.117 Uiso 1 1 calc R
H55C H 0.5362 0.1582 0.6777 0.117 Uiso 1 1 calc R
C56 C 0.7755(5) 0.1619(2) 0.8056(4) 0.070(3) Uani 1 1 d .
H56A H 0.7720 0.1583 0.7564 0.105 Uiso 1 1 calc R
H56B H 0.7890 0.1376 0.8293 0.105 Uiso 1 1 calc R
H56C H 0.8193 0.1805 0.8230 0.105 Uiso 1 1 calc R
C57 C 0.7474(6) 0.2047(3) 0.9427(4) 0.083(3) Uani 1 1 d .
H57A H 0.7702 0.1814 0.9659 0.125 Uiso 1 1 calc R
H57B H 0.7239 0.2206 0.9746 0.125 Uiso 1 1 calc R
H57C H 0.7922 0.2187 0.9271 0.125 Uiso 1 1 calc R
C58 C 0.5482(6) 0.2082(3) 0.9374(5) 0.085(3) Uani 1 1 d .
H58A H 0.4932 0.2195 0.9202 0.127 Uiso 1 1 calc R
H58B H 0.5839 0.2267 0.9663 0.127 Uiso 1 1 calc R
H58C H 0.5420 0.1855 0.9645 0.127 Uiso 1 1 calc R
C59 C 0.9498(5) 0.3166(3) 0.8789(4) 0.058(2) Uani 1 1 d .
C60 C 0.9882(6) 0.2928(3) 0.8340(5) 0.070(3) Uani 1 1 d .
C61 C 1.0171(6) 0.3170(4) 0.7840(5) 0.081(3) Uani 1 1 d .
C62 C 0.9922(6) 0.3548(3) 0.7949(5) 0.073(3) Uani 1 1 d .
C63 C 0.9480(5) 0.3549(3) 0.8521(5) 0.062(2) Uani 1 1 d .
C64 C 0.9228(6) 0.3021(3) 0.9424(4) 0.090(3) Uani 1 1 d .
H64A H 0.9723 0.2967 0.9778 0.135 Uiso 1 1 calc R
H64B H 0.8901 0.2787 0.9314 0.135 Uiso 1 1 calc R
H64C H 0.8885 0.3213 0.9593 0.135 Uiso 1 1 calc R
C65 C 1.0061(7) 0.2497(3) 0.8447(6) 0.126(5) Uani 1 1 d .
H65A H 0.9907 0.2365 0.8007 0.188 Uiso 1 1 calc R
H65B H 0.9732 0.2396 0.8767 0.188 Uiso 1 1 calc R
H65C H 1.0657 0.2459 0.8633 0.188 Uiso 1 1 calc R
C66 C 1.0716(7) 0.3037(4) 0.7346(6) 0.146(6) Uani 1 1 d .
H66A H 1.0577 0.3183 0.6920 0.219 Uiso 1 1 calc R
H66B H 1.0616 0.2766 0.7246 0.219 Uiso 1 1 calc R
H66C H 1.1306 0.3076 0.7554 0.219 Uiso 1 1 calc R
C67 C 1.0113(7) 0.3904(3) 0.7553(6) 0.129(5) Uani 1 1 d .
H67A H 1.0495 0.4071 0.7861 0.194 Uiso 1 1 calc R
H67B H 0.9592 0.4041 0.7374 0.194 Uiso 1 1 calc R
H67C H 1.0374 0.3827 0.7172 0.194 Uiso 1 1 calc R
C68 C 0.9258(6) 0.3911(3) 0.8869(6) 0.101(4) Uani 1 1 d .
H68A H 0.8894 0.3847 0.9189 0.151 Uiso 1 1 calc R
H68B H 0.8968 0.4087 0.8523 0.151 Uiso 1 1 calc R
H68C H 0.9771 0.4030 0.9121 0.151 Uiso 1 1 calc R
C69 C 0.0362(5) 0.4194(3) 0.2540(5) 0.073(3) Uani 1 1 d .
C70 C 0.0221(5) 0.3814(3) 0.2236(6) 0.072(3) Uani 1 1 d .
C71 C 0.0266(6) 0.3831(3) 0.1549(6) 0.079(3) Uani 1 1 d .
C72 C 0.0486(5) 0.4218(3) 0.1396(5) 0.066(3) Uani 1 1 d .
C73 C 0.0485(5) 0.4448(3) 0.1996(5) 0.069(3) Uani 1 1 d .
C74 C 0.0233(6) 0.4307(4) 0.3262(6) 0.120(4) Uani 1 1 d .
H74A H 0.0000 0.4565 0.3248 0.181 Uiso 1 1 calc R
H74B H 0.0771 0.4301 0.3584 0.181 Uiso 1 1 calc R
H74C H -0.0154 0.4128 0.3412 0.181 Uiso 1 1 calc R
C75 C -0.0010(6) 0.3473(3) 0.2635(7) 0.142(6) Uani 1 1 d .
H75A H -0.0604 0.3413 0.2479 0.214 Uiso 1 1 calc R
H75B H 0.0098 0.3533 0.3124 0.214 Uiso 1 1 calc R
H75C H 0.0327 0.3253 0.2556 0.214 Uiso 1 1 calc R
C76 C 0.0100(7) 0.3509(3) 0.1031(6) 0.136(5) Uani 1 1 d .
H76A H 0.0172 0.3265 0.1272 0.203 Uiso 1 1 calc R
H76B H 0.0495 0.3526 0.0720 0.203 Uiso 1 1 calc R
H76C H -0.0472 0.3529 0.0768 0.203 Uiso 1 1 calc R
C77 C 0.0557(7) 0.4383(3) 0.0674(5) 0.108(4) Uani 1 1 d .
H77A H -0.0002 0.4446 0.0416 0.162 Uiso 1 1 calc R
H77B H 0.0814 0.4193 0.0421 0.162 Uiso 1 1 calc R
H77C H 0.0903 0.4613 0.0736 0.162 Uiso 1 1 calc R
C78 C 0.0504(6) 0.4888(3) 0.2030(6) 0.102(4) Uani 1 1 d .
H78A H 0.0997 0.4981 0.1870 0.153 Uiso 1 1 calc R
H78B H 0.0530 0.4970 0.2504 0.153 Uiso 1 1 calc R
H78C H -0.0002 0.4990 0.1738 0.153 Uiso 1 1 calc R
C79 C 0.3417(6) 0.5179(3) 0.1144(5) 0.067(3) Uani 1 1 d .
C80 C 0.3612(6) 0.4856(3) 0.0759(5) 0.065(3) Uani 1 1 d .
C81 C 0.4524(6) 0.4808(3) 0.0913(5) 0.068(3) Uani 1 1 d .
C82 C 0.4884(6) 0.5135(3) 0.1333(5) 0.070(3) Uani 1 1 d .
C83 C 0.4214(6) 0.5361(3) 0.1480(5) 0.072(3) Uani 1 1 d .
C84 C 0.2536(6) 0.5351(3) 0.1140(5) 0.093(3) Uani 1 1 d .
H84A H 0.2403 0.5539 0.0770 0.140 Uiso 1 1 calc R
H84B H 0.2535 0.5475 0.1580 0.140 Uiso 1 1 calc R
H84C H 0.2117 0.5148 0.1066 0.140 Uiso 1 1 calc R
C85 C 0.2986(6) 0.4627(3) 0.0240(5) 0.088(3) Uani 1 1 d .
H85A H 0.2452 0.4611 0.0393 0.132 Uiso 1 1 calc R
H85B H 0.3205 0.4370 0.0202 0.132 Uiso 1 1 calc R
H85C H 0.2901 0.4752 -0.0208 0.132 Uiso 1 1 calc R
C86 C 0.5047(6) 0.4528(3) 0.0594(5) 0.096(3) Uani 1 1 d .
H86A H 0.5333 0.4663 0.0277 0.144 Uiso 1 1 calc R
H86B H 0.4682 0.4332 0.0344 0.144 Uiso 1 1 calc R
H86C H 0.5461 0.4409 0.0956 0.144 Uiso 1 1 calc R
C87 C 0.5805(6) 0.5237(3) 0.1537(5) 0.099(4) Uani 1 1 d .
H87A H 0.5944 0.5428 0.1220 0.149 Uiso 1 1 calc R
H87B H 0.6145 0.5009 0.1518 0.149 Uiso 1 1 calc R
H87C H 0.5921 0.5339 0.2003 0.149 Uiso 1 1 calc R
C88 C 0.4301(7) 0.5735(3) 0.1885(6) 0.114(4) Uani 1 1 d .
H88A H 0.4514 0.5682 0.2371 0.172 Uiso 1 1 calc R
H88B H 0.3754 0.5859 0.1830 0.172 Uiso 1 1 calc R
H88C H 0.4692 0.5903 0.1714 0.172 Uiso 1 1 calc R
C89 C 0.1069(13) 0.3405(6) 0.5059(13) 0.38(3) Uiso 1 1 d D
C90 C 0.6151(12) 0.5302(5) 0.4553(8) 0.132(5) Uani 1 1 d .
C91 C 0.3317(13) 0.1510(5) 0.3607(10) 0.158(6) Uiso 1 1 d D
C92 C 0.7979(15) 0.4439(6) 0.1602(11) 0.42(2) Uiso 1 1 d D

loop_
_atom_site_aniso_label
_atom_site_aniso_U_11
_atom_site_aniso_U_22
_atom_site_aniso_U_33
_atom_site_aniso_U_23
_atom_site_aniso_U_13
_atom_site_aniso_U_12
Rh1 0.0499(4) 0.0462(4) 0.0393(4) 0.0078(3) 0.0066(3) 0.0008(3)
Rh2 0.0522(4) 0.0546(4) 0.0305(3) 0.0026(3) 0.0022(3) -0.0061(3)
Rh3 0.0487(4) 0.0555(4) 0.0399(4) 0.0052(3) 0.0005(3) -0.0038(3)
Rh4 0.0510(4) 0.0578(4) 0.0463(4) 0.0191(3) 0.0048(3) 0.0027(3)
N1 0.053(4) 0.043(4) 0.042(4) 0.003(3) 0.015(3) 0.008(3)
N2 0.056(4) 0.058(4) 0.035(4) -0.003(3) 0.004(3) -0.001(3)
N3 0.071(5) 0.052(4) 0.041(4) -0.002(3) -0.003(4) 0.003(4)
N4 0.057(5) 0.037(4) 0.062(5) 0.007(3) 0.010(4) -0.001(3)
N5 0.053(4) 0.047(4) 0.040(4) 0.011(3) 0.001(3) 0.006(3)
N6 0.055(4) 0.041(4) 0.046(4) 0.004(3) 0.000(3) -0.003(3)
N7 0.058(5) 0.055(4) 0.027(3) 0.008(3) 0.003(3) -0.007(3)
N8 0.039(4) 0.048(4) 0.042(4) 0.008(3) 0.000(3) 0.006(3)
F1 0.131(8) 0.50(2) 0.244(13) -0.053(15) 0.024(9) 0.041(11)
F2 0.249(12) 0.415(15) 0.361(15) -0.129(13) 0.123(11) -0.103(11)
F3 0.276(17) 0.47(3) 0.260(16) 0.060(16) 0.028(12) 0.000(15)
F4 0.333(14) 0.145(7) 0.121(7) -0.031(6) 0.052(8) -0.024(7)
F5 0.237(12) 0.177(9) 0.178(9) -0.004(7) -0.033(8) 0.078(8)
F6 0.212(10) 0.118(7) 0.215(10) -0.007(6) 0.039(8) -0.034(7)
F7 0.370(13) 0.149(8) 0.224(10) 0.032(7) 0.025(10) -0.090(8)
F8 0.283(14) 0.234(11) 0.285(14) -0.125(10) -0.128(11) -0.010(9)
F9 0.192(10) 0.197(9) 0.312(14) -0.099(9) 0.034(10) 0.027(8)
O1 0.286(17) 0.225(14) 0.289(18) 0.014(13) 0.163(14) -0.066(12)
O2 0.207(12) 0.385(19) 0.125(9) -0.055(11) 0.087(8) -0.007(11)
O3 0.246(15) 0.48(3) 0.136(11) 0.050(13) -0.031(10) -0.085(15)
O4 0.122(7) 0.141(7) 0.148(8) -0.027(6) 0.036(6) -0.038(6)
O5 0.227(11) 0.162(8) 0.086(6) -0.035(6) 0.002(6) -0.032(7)
O6 0.097(6) 0.097(6) 0.321(14) 0.004(7) 0.043(7) 0.042(5)
O7 0.167(8) 0.116(6) 0.112(7) -0.026(5) 0.049(6) -0.050(6)
O8 0.126(9) 0.204(11) 0.288(15) -0.016(10) 0.073(9) 0.027(7)
O9 0.259(13) 0.172(9) 0.121(8) 0.041(7) 0.062(8) -0.023(8)
O10 0.112(7) 0.342(13) 0.128(8) 0.040(8) 0.053(6) 0.039(8)
O11 0.461(18) 0.259(14) 0.285(15) 0.037(11) 0.236(13) -0.084(13)
O12 0.118(7) 0.307(12) 0.170(9) -0.020(9) -0.016(7) 0.085(8)
S1 0.097(3) 0.231(5) 0.089(3) -0.005(3) 0.015(2) -0.044(3)
S2 0.103(3) 0.092(2) 0.096(2) -0.0097(19) -0.0035(19) -0.016(2)
S3 0.129(3) 0.088(2) 0.113(3) 0.004(2) 0.036(2) -0.008(2)
S4 0.144(4) 0.260(6) 0.134(4) -0.032(4) 0.027(3) -0.002(4)
C1 0.070(6) 0.057(6) 0.044(5) 0.005(4) 0.025(4) -0.002(4)
C2 0.094(8) 0.068(6) 0.050(6) -0.002(5) 0.029(5) 0.015(5)
C3 0.098(8) 0.058(6) 0.057(6) -0.007(5) 0.017(6) 0.000(6)
C4 0.086(7) 0.052(6) 0.047(5) 0.001(4) 0.015(5) 0.002(5)
C5 0.051(5) 0.053(5) 0.023(4) 0.004(3) 0.003(4) 0.005(4)
C6 0.047(5) 0.051(5) 0.027(4) 0.009(3) -0.002(4) 0.007(4)
C7 0.042(5) 0.056(5) 0.026(4) 0.002(3) 0.003(3) 0.002(4)
C8 0.056(5) 0.049(5) 0.039(5) 0.004(4) 0.007(4) 0.006(4)
C9 0.071(6) 0.063(6) 0.041(5) -0.015(4) 0.009(4) -0.013(4)
C10 0.083(7) 0.075(7) 0.044(5) -0.020(5) 0.007(5) 0.005(5)
C11 0.083(7) 0.081(7) 0.042(5) -0.012(5) 0.024(5) -0.008(5)
C12 0.060(6) 0.080(6) 0.039(5) 0.003(5) 0.016(4) -0.006(5)
C13 0.103(8) 0.070(7) 0.050(6) -0.007(5) 0.008(5) -0.006(6)
C14 0.135(11) 0.074(8) 0.065(7) -0.027(6) 0.015(7) 0.030(7)
C15 0.090(8) 0.074(8) 0.074(7) -0.011(6) 0.022(6) 0.012(6)
C16 0.066(6) 0.080(7) 0.053(6) 0.001(5) 0.011(5) 0.015(5)
C17 0.050(5) 0.054(5) 0.028(4) 0.006(4) 0.000(4) 0.001(4)
C18 0.051(5) 0.052(5) 0.037(5) 0.005(4) 0.007(4) 0.000(4)
C19 0.043(5) 0.045(5) 0.036(4) 0.007(3) 0.005(4) 0.002(4)
C20 0.039(5) 0.046(5) 0.042(5) 0.008(4) 0.002(4) 0.006(4)
C21 0.088(7) 0.050(6) 0.058(6) -0.003(4) 0.016(5) 0.003(5)
C22 0.139(10) 0.053(6) 0.055(6) -0.008(5) 0.028(6) 0.028(6)
C23 0.106(9) 0.058(7) 0.086(8) -0.023(5) 0.031(7) -0.019(6)
C24 0.082(7) 0.051(6) 0.074(7) -0.003(5) 0.006(6) -0.015(5)
C25 0.076(7) 0.062(6) 0.059(6) -0.001(5) -0.007(5) 0.022(5)
C26 0.083(7) 0.064(6) 0.068(6) -0.004(5) -0.002(5) 0.030(5)
C27 0.050(5) 0.060(6) 0.048(5) 0.007(4) 0.013(4) 0.008(4)
C28 0.090(7) 0.062(6) 0.039(5) 0.003(4) -0.001(5) 0.017(5)
C29 0.082(7) 0.060(6) 0.050(6) 0.002(5) -0.003(5) 0.021(5)
C30 0.057(6) 0.067(6) 0.051(6) 0.007(5) 0.004(4) 0.017(4)
C31 0.058(6) 0.049(5) 0.069(6) 0.018(4) 0.014(5) 0.009(4)
C32 0.036(4) 0.057(6) 0.048(5) 0.008(4) 0.013(4) 0.009(4)
C33 0.073(6) 0.057(6) 0.038(5) 0.004(4) -0.007(4) -0.002(4)
C34 0.088(7) 0.046(5) 0.047(5) -0.002(4) 0.009(5) 0.002(5)
C35 0.054(5) 0.070(6) 0.043(5) 0.004(4) -0.005(4) -0.009(5)
C36 0.074(6) 0.042(5) 0.059(6) 0.003(4) 0.007(5) 0.008(4)
C37 0.058(6) 0.075(6) 0.050(5) 0.012(4) 0.015(5) -0.001(5)
C38 0.043(5) 0.078(6) 0.046(5) 0.010(4) 0.009(4) 0.008(4)
C39 0.060(6) 0.037(4) 0.029(4) 0.002(3) 0.004(4) 0.004(4)
C40 0.068(6) 0.055(5) 0.031(5) 0.004(4) 0.004(4) -0.005(4)
C41 0.051(5) 0.058(5) 0.047(5) 0.007(4) 0.002(4) -0.001(4)
C42 0.046(5) 0.056(5) 0.036(5) 0.001(4) 0.004(4) 0.004(4)
C43 0.058(5) 0.053(5) 0.036(5) -0.004(4) -0.003(4) -0.004(4)
C44 0.067(6) 0.039(5) 0.036(5) 0.004(4) -0.005(4) 0.005(4)
C45 0.049(5) 0.062(6) 0.059(6) 0.010(4) 0.001(4) 0.015(4)
C46 0.054(6) 0.056(5) 0.056(5) 0.020(4) 0.010(4) 0.000(4)
C47 0.056(6) 0.057(5) 0.050(5) 0.012(4) -0.006(4) -0.005(4)
C48 0.061(6) 0.056(5) 0.050(5) 0.016(4) 0.011(4) 0.002(4)
C49 0.062(6) 0.052(5) 0.058(6) 0.019(4) 0.020(5) 0.002(4)
C50 0.058(6) 0.039(5) 0.062(6) 0.014(4) 0.013(5) 0.005(4)
C51 0.057(6) 0.048(5) 0.061(6) 0.022(4) 0.015(5) 0.006(4)
C52 0.058(6) 0.050(5) 0.044(5) 0.022(4) 0.003(4) 0.001(4)
C53 0.057(6) 0.061(6) 0.053(6) 0.021(4) 0.017(5) 0.008(4)
C54 0.053(6) 0.078(7) 0.105(8) 0.021(6) 0.005(5) -0.012(5)
C55 0.095(8) 0.062(6) 0.071(7) 0.008(5) 0.004(5) 0.003(5)
C56 0.067(6) 0.072(6) 0.072(6) 0.021(5) 0.014(5) 0.015(5)
C57 0.093(8) 0.102(8) 0.050(6) 0.024(5) 0.000(5) 0.013(6)
C58 0.099(8) 0.082(7) 0.085(7) 0.034(6) 0.047(6) 0.013(6)
C59 0.057(6) 0.070(6) 0.037(5) 0.008(5) -0.012(4) -0.009(5)
C60 0.060(6) 0.074(7) 0.064(7) -0.005(5) -0.016(5) 0.016(5)
C61 0.056(7) 0.124(10) 0.056(7) -0.011(7) -0.006(5) -0.014(6)
C62 0.055(6) 0.099(8) 0.059(6) -0.001(6) -0.003(5) -0.023(6)
C63 0.061(6) 0.068(6) 0.052(6) -0.007(5) -0.006(5) -0.001(5)
C64 0.112(9) 0.112(8) 0.043(6) 0.011(5) 0.008(6) -0.004(6)
C65 0.133(11) 0.098(9) 0.121(10) -0.023(8) -0.033(8) 0.042(8)
C66 0.061(8) 0.275(17) 0.104(10) -0.074(10) 0.024(7) -0.020(9)
C67 0.142(11) 0.144(11) 0.091(9) 0.019(8) -0.002(8) -0.099(9)
C68 0.106(9) 0.066(7) 0.119(9) -0.023(6) -0.006(7) -0.009(6)
C69 0.049(6) 0.116(9) 0.055(6) 0.029(6) 0.012(5) 0.014(6)
C70 0.038(5) 0.069(7) 0.101(9) 0.034(6) -0.007(5) -0.007(5)
C71 0.054(6) 0.088(8) 0.085(8) 0.004(7) -0.012(6) -0.012(5)
C72 0.041(5) 0.099(8) 0.050(6) 0.015(5) -0.009(4) -0.003(5)
C73 0.048(6) 0.075(7) 0.082(7) 0.009(6) 0.010(5) 0.015(5)
C74 0.072(8) 0.195(13) 0.096(9) 0.016(9) 0.022(7) 0.022(8)
C75 0.072(8) 0.150(12) 0.199(14) 0.094(10) 0.010(8) -0.018(7)
C76 0.097(9) 0.141(11) 0.145(12) -0.058(9) -0.035(8) 0.006(8)
C77 0.105(9) 0.153(11) 0.056(7) 0.020(7) -0.004(6) 0.005(7)
C78 0.073(7) 0.088(8) 0.136(10) 0.010(7) -0.002(7) 0.030(6)
C79 0.056(6) 0.078(7) 0.068(6) 0.040(5) 0.016(5) 0.016(5)
C80 0.065(7) 0.078(7) 0.051(6) 0.041(5) 0.006(5) 0.010(5)
C81 0.063(7) 0.090(8) 0.051(6) 0.035(5) 0.009(5) 0.014(6)
C82 0.056(6) 0.087(7) 0.068(7) 0.042(6) 0.013(5) -0.007(6)
C83 0.064(7) 0.076(7) 0.071(7) 0.039(5) 0.003(5) -0.003(6)
C84 0.068(7) 0.094(8) 0.113(9) 0.049(6) 0.007(6) 0.028(6)
C85 0.074(7) 0.113(8) 0.068(7) 0.029(6) -0.008(5) -0.005(6)
C86 0.078(8) 0.142(10) 0.076(7) 0.040(7) 0.033(6) 0.029(7)
C87 0.076(8) 0.128(9) 0.092(8) 0.052(7) 0.014(6) -0.005(7)
C88 0.118(10) 0.057(7) 0.153(11) 0.036(7) -0.010(8) -0.004(6)
C90 0.150(15) 0.122(14) 0.111(12) -0.038(10) -0.005(11) -0.008(11)

loop_
_atom_type_symbol
_atom_type_description
_atom_type_scat_dispersion_real
_atom_type_scat_dispersion_imag
_atom_type_scat_source
C C 0.0033 0.0016 'International Tables Vol C Tables 4.2.6.8 and 6.1.1.4'
H H 0.0000 0.0000 'International Tables Vol C Tables 4.2.6.8 and 6.1.1.4'
N N 0.0061 0.0033 'International Tables Vol C Tables 4.2.6.8 and 6.1.1.4'
O O 0.0106 0.0060 'International Tables Vol C Tables 4.2.6.8 and 6.1.1.4'
F F 0.0171 0.0103 'International Tables Vol C Tables 4.2.6.8 and 6.1.1.4'
S S 0.1246 0.1234 'International Tables Vol C Tables 4.2.6.8 and 6.1.1.4'
Rh Rh -1.1178 0.9187 'International Tables Vol C Tables 4.2.6.8 and 6.1.1.4'

loop_
_geom_angle_atom_site_label_1
_geom_angle_atom_site_label_2
_geom_angle_atom_site_label_3
_geom_angle
C7 Rh1 N1 77.5(3)
C7 Rh1 C52 109.1(3)
N1 Rh1 C52 97.9(3)
C7 Rh1 N5 89.7(2)
N1 Rh1 N5 90.3(2)
C52 Rh1 N5 160.7(3)
C7 Rh1 C50 117.9(3)
N1 Rh1 C50 158.8(3)
C52 Rh1 C50 64.2(3)
N5 Rh1 C50 103.6(3)
C7 Rh1 C51 96.2(3)
N1 Rh1 C51 131.7(3)
C52 Rh1 C51 38.5(3)
N5 Rh1 C51 137.8(3)
C50 Rh1 C51 38.0(3)
C7 Rh1 C53 147.0(3)
N1 Rh1 C53 96.7(3)
C52 Rh1 C53 38.8(3)
N5 Rh1 C53 123.1(3)
C50 Rh1 C53 62.3(3)
C51 Rh1 C53 63.3(3)
C7 Rh1 C49 155.3(3)
N1 Rh1 C49 125.8(3)
C52 Rh1 C49 63.6(3)
N5 Rh1 C49 97.5(3)
C50 Rh1 C49 37.4(3)
C51 Rh1 C49 62.9(3)
C53 Rh1 C49 36.4(3)
C6 Rh2 N2 77.5(3)
C6 Rh2 N7 89.6(2)
N2 Rh2 N7 82.9(2)
C6 Rh2 C60 111.5(4)
N2 Rh2 C60 99.3(3)
N7 Rh2 C60 158.7(4)
C6 Rh2 C59 95.5(3)
N2 Rh2 C59 131.5(3)
N7 Rh2 C59 145.6(3)
C60 Rh2 C59 38.5(3)
C6 Rh2 C63 115.4(3)
N2 Rh2 C63 160.8(3)
N7 Rh2 C63 110.2(3)
C60 Rh2 C63 63.4(3)
C59 Rh2 C63 37.8(3)
C6 Rh2 C61 148.7(4)
N2 Rh2 C61 99.6(3)
N7 Rh2 C61 121.3(3)
C60 Rh2 C61 37.5(3)
C59 Rh2 C61 62.7(3)
C63 Rh2 C61 61.8(4)
C6 Rh2 C62 152.6(3)
N2 Rh2 C62 128.7(4)
N7 Rh2 C62 100.5(3)
C60 Rh2 C62 61.6(4)
C59 Rh2 C62 62.1(3)
C63 Rh2 C62 37.2(3)
C61 Rh2 C62 35.5(3)
C19 Rh3 N6 91.8(2)
C19 Rh3 N3 77.1(3)
N6 Rh3 N3 88.0(2)
C19 Rh3 C72 108.5(3)
N6 Rh3 C72 158.7(3)
N3 Rh3 C72 102.4(3)
C19 Rh3 C69 118.8(4)
N6 Rh3 C69 101.1(3)
N3 Rh3 C69 160.9(3)
C72 Rh3 C69 63.9(3)
C19 Rh3 C73 96.4(3)
N6 Rh3 C73 135.6(3)
N3 Rh3 C73 136.4(3)
C72 Rh3 C73 38.2(3)
C69 Rh3 C73 38.0(3)
C19 Rh3 C70 156.7(4)
N6 Rh3 C70 96.6(3)
N3 Rh3 C70 124.8(4)
C72 Rh3 C70 62.2(3)
C69 Rh3 C70 38.1(3)
C73 Rh3 C70 62.6(3)
C19 Rh3 C71 145.2(3)
N6 Rh3 C71 122.8(3)
N3 Rh3 C71 98.9(3)
C72 Rh3 C71 37.8(3)
C69 Rh3 C71 62.1(4)
C73 Rh3 C71 62.4(4)
C70 Rh3 C71 35.3(3)
C17 Rh4 N4 77.3(3)
C17 Rh4 C79 105.4(3)
N4 Rh4 C79 97.4(3)
C17 Rh4 N8 90.3(2)
N4 Rh4 N8 85.1(2)
C79 Rh4 N8 164.3(3)
C17 Rh4 C80 92.9(3)
N4 Rh4 C80 130.6(3)
C79 Rh4 C80 38.3(3)
N8 Rh4 C80 143.9(3)
C17 Rh4 C81 116.3(3)
N4 Rh4 C81 158.7(3)
C79 Rh4 C81 64.0(3)
N8 Rh4 C81 110.0(3)
C80 Rh4 C81 38.2(3)
C17 Rh4 C83 143.3(3)
N4 Rh4 C83 97.0(3)
C79 Rh4 C83 38.7(3)
N8 Rh4 C83 125.7(3)
C80 Rh4 C83 63.1(3)
C81 Rh4 C83 62.1(4)
C17 Rh4 C82 152.9(3)
N4 Rh4 C82 126.4(3)
C79 Rh4 C82 62.4(3)
N8 Rh4 C82 103.7(3)
C80 Rh4 C82 62.2(3)
C81 Rh4 C82 37.1(3)
C83 Rh4 C82 35.6(3)
C1 N1 C5 120.1(7)
C1 N1 Rh1 124.3(5)
C5 N1 Rh1 115.6(5)
C12 N2 C8 120.0(7)
C12 N2 Rh2 124.1(6)
C8 N2 Rh2 115.7(5)
C18 N3 C13 120.8(8)
C18 N3 Rh3 114.2(5)
C13 N3 Rh3 124.9(7)
C24 N4 C20 119.9(7)
C24 N4 Rh4 124.1(6)
C20 N4 Rh4 116.1(5)
C25 N5 C29 116.3(7)
C25 N5 Rh1 122.7(5)
C29 N5 Rh1 121.0(5)
C35 N6 C34 115.7(7)
C35 N6 Rh3 120.5(5)
C34 N6 Rh3 123.7(5)
C37 N7 C41 115.9(6)
C37 N7 Rh2 125.4(5)
C41 N7 Rh2 117.4(5)
C46 N8 C47 115.8(6)
C46 N8 Rh4 123.6(5)
C47 N8 Rh4 120.1(5)
O2 S1 O3 121.1(11)
O2 S1 O1 108.7(9)
O3 S1 O1 112.1(10)
O2 S1 C89 103.1(10)
O3 S1 C89 103.9(10)
O1 S1 C89 106.5(10)
O6 S2 O5 116.6(6)
O6 S2 O4 113.5(6)
O5 S2 O4 114.5(6)
O6 S2 C90 102.2(8)
O5 S2 C90 103.2(7)
O4 S2 C90 104.7(7)
O9 S3 O7 112.6(6)
O9 S3 O8 115.2(8)
O7 S3 O8 113.5(7)
O9 S3 C91 104.1(8)
O7 S3 C91 109.3(7)
O8 S3 C91 100.8(8)
O11 S4 O10 131.6(10)
O11 S4 O12 104.1(10)
O10 S4 O12 103.1(7)
O11 S4 C92 109.7(10)
O10 S4 C92 104.8(9)
O12 S4 C92 98.7(9)
N1 C1 C2 121.2(8)
C3 C2 C1 119.6(9)
C2 C3 C4 119.0(9)
C3 C4 C5 119.8(8)
N1 C5 C4 120.2(7)
N1 C5 C6 115.6(7)
C4 C5 C6 124.1(8)
C7 C6 C5 114.1(7)
C7 C6 Rh2 117.0(5)
C5 C6 Rh2 128.7(6)
C6 C7 C8 115.4(7)
C6 C7 Rh1 116.6(5)
C8 C7 Rh1 127.9(5)
C9 C8 N2 117.7(7)
C9 C8 C7 128.1(8)
N2 C8 C7 114.0(7)
C10 C9 C8 121.9(8)
C9 C10 C11 119.5(8)
C12 C11 C10 118.4(8)
N2 C12 C11 122.4(8)
N3 C13 C14 120.5(10)
C15 C14 C13 120.1(10)
C16 C15 C14 117.6(10)
C15 C16 C18 122.7(9)
C19 C17 C18 116.4(7)
C19 C17 Rh4 116.2(5)
C18 C17 Rh4 127.4(6)
N3 C18 C16 118.2(8)
N3 C18 C17 116.1(7)
C16 C18 C17 125.7(8)
C17 C19 C20 114.7(7)
C17 C19 Rh3 115.7(5)
C20 C19 Rh3 129.1(6)
N4 C20 C21 120.0(7)
N4 C20 C19 113.2(7)
C21 C20 C19 126.4(7)
C20 C21 C22 119.0(9)
C23 C22 C21 119.8(9)
C24 C23 C22 118.6(9)
C23 C24 N4 122.6(9)
N5 C25 C26 122.4(8)
C25 C26 C27 120.7(8)
C28 C27 C26 115.0(7)
C28 C27 C30 126.1(8)
C26 C27 C30 118.8(8)
C29 C28 C27 121.2(8)
N5 C29 C28 124.4(8)
C31 C30 C27 126.5(8)
C30 C31 C32 127.4(8)
C33 C32 C36 114.2(7)
C33 C32 C31 122.3(8)
C36 C32 C31 123.5(7)
C32 C33 C34 120.5(8)
N6 C34 C33 124.4(8)
N6 C35 C36 123.5(8)
C35 C36 C32 121.7(8)
N7 C37 C38 122.9(8)
C39 C38 C37 120.5(8)
C38 C39 C40 117.6(7)
C38 C39 C42 120.0(7)
C40 C39 C42 122.3(7)
C39 C40 C41 118.2(7)
N7 C41 C40 124.6(8)
C43 C42 C39 127.1(8)
C42 C43 C44 125.2(8)
C48 C44 C45 117.3(7)
C48 C44 C43 122.7(8)
C45 C44 C43 119.9(8)
C46 C45 C44 119.7(8)
N8 C46 C45 123.4(7)
N8 C47 C48 123.5(8)
C44 C48 C47 120.0(8)
C53 C49 C50 108.0(7)
C53 C49 C54 126.4(8)
C50 C49 C54 125.6(8)
C53 C49 Rh1 71.2(5)
C50 C49 Rh1 68.5(4)
C54 C49 Rh1 124.7(5)
C49 C50 C51 109.3(8)
C49 C50 C55 124.4(8)
C51 C50 C55 124.7(8)
C49 C50 Rh1 74.1(5)
C51 C50 Rh1 71.8(4)
C55 C50 Rh1 131.9(5)
C50 C51 C52 106.8(7)
C50 C51 C56 128.4(8)
C52 C51 C56 124.7(8)
C50 C51 Rh1 70.2(4)
C52 C51 Rh1 68.3(4)
C56 C51 Rh1 129.4(5)
C51 C52 C53 107.5(7)
C51 C52 C57 126.2(8)
C53 C52 C57 126.0(8)
C51 C52 Rh1 73.2(4)
C53 C52 Rh1 74.4(4)
C57 C52 Rh1 123.7(5)
C49 C53 C52 108.0(7)
C49 C53 C58 127.1(8)
C52 C53 C58 124.6(8)
C49 C53 Rh1 72.4(5)
C52 C53 Rh1 66.8(4)
C58 C53 Rh1 130.9(6)
C63 C59 C60 106.8(8)
C63 C59 C64 129.7(9)
C60 C59 C64 123.5(9)
C63 C59 Rh2 71.6(4)
C60 C59 Rh2 69.6(4)
C64 C59 Rh2 126.0(6)
C59 C60 C61 108.8(9)
C59 C60 C65 124.9(10)
C61 C60 C65 125.9(11)
C59 C60 Rh2 71.9(5)
C61 C60 Rh2 76.1(5)
C65 C60 Rh2 124.5(6)
C62 C61 C60 107.5(10)
C62 C61 C66 127.3(11)
C60 C61 C66 124.9(12)
C62 C61 Rh2 72.7(6)
C60 C61 Rh2 66.4(5)
C66 C61 Rh2 130.6(7)
C61 C62 C63 108.6(9)
C61 C62 C67 126.1(11)
C63 C62 C67 125.2(11)
C61 C62 Rh2 71.7(6)
C63 C62 Rh2 67.7(5)
C67 C62 Rh2 128.2(6)
C59 C63 C62 108.1(8)
C59 C63 C68 126.6(9)
C62 C63 C68 123.6(10)
C59 C63 Rh2 70.5(4)
C62 C63 Rh2 75.0(5)
C68 C63 Rh2 132.2(6)
C73 C69 C70 106.6(9)
C73 C69 C74 127.1(11)
C70 C69 C74 125.4(10)
C73 C69 Rh3 71.1(5)
C70 C69 Rh3 72.7(5)
C74 C69 Rh3 129.7(6)
C71 C70 C69 109.5(8)
C71 C70 C75 127.8(12)
C69 C70 C75 122.4(11)
C71 C70 Rh3 73.5(6)
C69 C70 Rh3 69.2(5)
C75 C70 Rh3 127.5(6)
C70 C71 C72 108.1(9)
C70 C71 C76 127.0(11)
C72 C71 C76 124.9(11)
C70 C71 Rh3 71.2(5)
C72 C71 Rh3 66.8(5)
C76 C71 Rh3 128.5(7)
C73 C72 C71 108.0(9)
C73 C72 C77 124.2(9)
C71 C72 C77 127.0(10)
C73 C72 Rh3 72.4(5)
C71 C72 Rh3 75.4(5)
C77 C72 Rh3 126.2(6)
C72 C73 C69 107.4(9)
C72 C73 C78 126.3(9)
C69 C73 C78 126.0(10)
C72 C73 Rh3 69.3(5)
C69 C73 Rh3 70.9(5)
C78 C73 Rh3 130.4(6)
C80 C79 C83 108.3(9)
C80 C79 C84 127.2(9)
C83 C79 C84 124.0(10)
C80 C79 Rh4 73.3(5)
C83 C79 Rh4 75.7(5)
C84 C79 Rh4 123.5(6)
C79 C80 C81 107.5(9)
C79 C80 C85 125.9(9)
C81 C80 C85 126.4(10)
C79 C80 Rh4 68.5(5)
C81 C80 Rh4 72.2(5)
C85 C80 Rh4 128.5(6)
C80 C81 C82 107.6(9)
C80 C81 C86 128.0(10)
C82 C81 C86 123.3(9)
C80 C81 Rh4 69.6(5)
C82 C81 Rh4 75.2(5)
C86 C81 Rh4 130.2(6)
C83 C82 C81 108.4(8)
C83 C82 C87 124.8(10)
C81 C82 C87 126.6(10)
C83 C82 Rh4 69.8(5)
C81 C82 Rh4 67.7(5)
C87 C82 Rh4 131.7(6)
C82 C83 C79 107.8(9)
C82 C83 C88 126.1(9)
C79 C83 C88 126.1(10)
C82 C83 Rh4 74.6(5)
C79 C83 Rh4 65.6(5)
C88 C83 Rh4 127.3(7)
F1 C89 F2 94.1(16)
F1 C89 F3 115(2)
F2 C89 F3 130(2)
F1 C89 S1 108.9(16)
F2 C89 S1 105.0(15)
F3 C89 S1 102.5(14)
F5 C90 F4 106.9(13)
F5 C90 F6 102.0(14)
F4 C90 F6 108.1(16)
F5 C90 S2 114.0(14)
F4 C90 S2 113.7(12)
F6 C90 S2 111.3(11)
F8 C91 F7 109.1(17)
F8 C91 F9 109.4(17)
F7 C91 F9 108.3(16)
F8 C91 S3 119.4(15)
F7 C91 S3 107.3(13)
F9 C91 S3 102.8(12)
F12 C92 F11 136(2)
F12 C92 F10 112(2)
F11 C92 F10 96.5(17)
F12 C92 S4 107.1(16)
F11 C92 S4 100.7(14)
F10 C92 S4 99.3(13)

loop_
_geom_bond_atom_site_label_1
_geom_bond_atom_site_label_2
_geom_bond_distance
Rh1 C7 2.047(7)
Rh1 N1 2.097(6)
Rh1 C52 2.140(7)
Rh1 N5 2.149(6)
Rh1 C50 2.183(7)
Rh1 C51 2.204(7)
Rh1 C53 2.243(8)
Rh1 C49 2.258(8)
Rh2 C6 2.060(8)
Rh2 N2 2.111(6)
Rh2 N7 2.139(6)
Rh2 C60 2.149(8)
Rh2 C59 2.178(7)
Rh2 C63 2.193(8)
Rh2 C61 2.277(10)
Rh2 C62 2.289(9)
Rh3 C19 2.063(7)
Rh3 N6 2.137(6)
Rh3 N3 2.138(7)
Rh3 C72 2.140(8)
Rh3 C69 2.177(9)
Rh3 C73 2.181(8)
Rh3 C70 2.224(9)
Rh3 C71 2.252(9)
Rh4 C17 2.042(7)
Rh4 N4 2.066(7)
Rh4 C79 2.121(8)
Rh4 N8 2.141(5)
Rh4 C80 2.183(8)
Rh4 C81 2.218(9)
Rh4 C83 2.257(9)
Rh4 C82 2.317(8)
N1 C1 1.330(9)
N1 C5 1.334(9)
N2 C12 1.335(9)
N2 C8 1.378(9)
N3 C18 1.332(9)
N3 C13 1.348(10)
N4 C24 1.353(10)
N4 C20 1.360(9)
N5 C25 1.320(9)
N5 C29 1.340(9)
N6 C35 1.316(9)
N6 C34 1.321(9)
N7 C37 1.328(9)
N7 C41 1.335(9)
N8 C46 1.324(9)
N8 C47 1.357(9)
F1 C89 1.310(19)
F2 C89 1.340(18)
F3 C89 1.352(17)
F4 C90 1.312(15)
F5 C90 1.302(16)
F6 C90 1.328(15)
F7 C91 1.324(14)
F8 C91 1.194(18)
F9 C91 1.374(18)
F10 C92 1.406(19)
F11 C92 1.325(18)
F12 C92 1.243(17)
O1 S1 1.406(13)
O2 S1 1.366(11)
O3 S1 1.367(13)
O4 S2 1.445(8)
O5 S2 1.433(8)
O6 S2 1.403(8)
O7 S3 1.413(9)
O8 S3 1.455(10)
O9 S3 1.383(9)
O10 S4 1.430(9)
O11 S4 1.370(11)
O12 S4 1.512(7)
S1 C89 1.770(19)
S2 C90 1.750(17)
S3 C91 1.756(18)
S4 C92 1.803(19)
C1 C2 1.392(10)
C2 C3 1.348(11)
C3 C4 1.372(11)
C4 C5 1.395(10)
C5 C6 1.456(10)
C6 C7 1.368(9)
C7 C8 1.464(10)
C8 C9 1.377(10)
C9 C10 1.358(11)
C10 C11 1.367(11)
C11 C12 1.367(10)
C13 C14 1.376(13)
C14 C15 1.357(13)
C15 C16 1.354(11)
C16 C18 1.380(10)
C17 C19 1.351(9)
C17 C18 1.429(10)
C19 C20 1.464(10)
C20 C21 1.386(10)
C21 C22 1.395(11)
C22 C23 1.389(13)
C23 C24 1.347(12)
C25 C26 1.399(10)
C26 C27 1.400(10)
C27 C28 1.363(10)
C27 C30 1.451(10)
C28 C29 1.360(10)
C30 C31 1.316(10)
C31 C32 1.447(10)
C32 C33 1.379(10)
C32 C36 1.385(10)
C33 C34 1.381(10)
C35 C36 1.374(10)
C37 C38 1.388(10)
C38 C39 1.358(10)
C39 C40 1.383(10)
C39 C42 1.474(9)
C40 C41 1.384(9)
C42 C43 1.303(10)
C43 C44 1.479(9)
C44 C48 1.353(10)
C44 C45 1.388(10)
C45 C46 1.385(10)
C47 C48 1.376(10)
C49 C53 1.405(11)
C49 C50 1.425(10)
C49 C54 1.502(10)
C50 C51 1.429(10)
C50 C55 1.548(11)
C51 C52 1.432(11)
C51 C56 1.499(10)
C52 C53 1.460(10)
C52 C57 1.489(10)
C53 C58 1.464(11)
C59 C63 1.417(11)
C59 C60 1.425(12)
C59 C64 1.480(11)
C60 C61 1.427(13)
C60 C65 1.520(12)
C61 C62 1.393(13)
C61 C66 1.495(14)
C62 C63 1.434(12)
C62 C67 1.514(13)
C63 C68 1.497(11)
C69 C73 1.419(12)
C69 C70 1.438(13)
C69 C74 1.516(13)
C70 C71 1.358(13)
C70 C75 1.498(12)
C71 C72 1.426(12)
C71 C76 1.488(13)
C72 C73 1.415(12)
C72 C77 1.545(12)
C73 C78 1.518(12)
C79 C80 1.413(12)
C79 C83 1.455(12)
C79 C84 1.527(11)
C80 C81 1.439(11)
C80 C85 1.500(11)
C81 C82 1.446(12)
C81 C86 1.490(12)
C82 C83 1.400(12)
C82 C87 1.489(11)
C83 C88 1.505(13)

loop_
_geom_torsion_atom_site_label_1
_geom_torsion_atom_site_label_2
_geom_torsion_atom_site_label_3
_geom_torsion_atom_site_label_4
_geom_torsion
C7 Rh1 N1 C1 174.5(6)
C52 Rh1 N1 C1 -77.6(6)
N5 Rh1 N1 C1 84.9(6)
C50 Rh1 N1 C1 -46.6(10)
C51 Rh1 N1 C1 -98.3(6)
C53 Rh1 N1 C1 -38.4(6)
C49 Rh1 N1 C1 -14.6(7)
C7 Rh1 N1 C5 -4.4(5)
C52 Rh1 N1 C5 103.5(5)
N5 Rh1 N1 C5 -94.0(5)
C50 Rh1 N1 C5 134.5(7)
C51 Rh1 N1 C5 82.8(6)
C53 Rh1 N1 C5 142.7(5)
C49 Rh1 N1 C5 166.5(5)
C6 Rh2 N2 C12 172.0(6)
N7 Rh2 N2 C12 80.8(6)
C60 Rh2 N2 C12 -77.9(7)
C59 Rh2 N2 C12 -101.8(7)
C63 Rh2 N2 C12 -53.7(12)
C61 Rh2 N2 C12 -39.9(7)
C62 Rh2 N2 C12 -17.0(7)
C6 Rh2 N2 C8 -4.0(5)
N7 Rh2 N2 C8 -95.2(5)
C60 Rh2 N2 C8 106.1(6)
C59 Rh2 N2 C8 82.3(6)
C63 Rh2 N2 C8 130.3(9)
C61 Rh2 N2 C8 144.2(6)
C62 Rh2 N2 C8 167.0(5)
C19 Rh3 N3 C18 -2.1(5)
N6 Rh3 N3 C18 -94.4(5)
C72 Rh3 N3 C18 104.4(6)
C69 Rh3 N3 C18 146.4(9)
C73 Rh3 N3 C18 83.7(6)
C70 Rh3 N3 C18 169.0(5)
C71 Rh3 N3 C18 142.7(6)
C19 Rh3 N3 C13 175.3(7)
N6 Rh3 N3 C13 82.9(6)
C72 Rh3 N3 C13 -78.3(7)
C69 Rh3 N3 C13 -36.3(12)
C73 Rh3 N3 C13 -99.0(7)
C70 Rh3 N3 C13 -13.7(7)
C71 Rh3 N3 C13 -40.0(7)
C17 Rh4 N4 C24 167.7(6)
C79 Rh4 N4 C24 -88.1(6)
N8 Rh4 N4 C24 76.3(6)
C80 Rh4 N4 C24 -109.5(7)
C81 Rh4 N4 C24 -60.2(11)
C83 Rh4 N4 C24 -49.1(6)
C82 Rh4 N4 C24 -27.1(7)
C17 Rh4 N4 C20 -13.1(5)
C79 Rh4 N4 C20 91.1(5)
N8 Rh4 N4 C20 -104.5(5)
C80 Rh4 N4 C20 69.7(6)
C81 Rh4 N4 C20 119.0(9)
C83 Rh4 N4 C20 130.1(5)
C82 Rh4 N4 C20 152.1(5)
C7 Rh1 N5 C25 -93.0(7)
N1 Rh1 N5 C25 -15.6(7)
C52 Rh1 N5 C25 100.2(10)
C50 Rh1 N5 C25 148.2(7)
C51 Rh1 N5 C25 168.0(6)
C53 Rh1 N5 C25 82.7(7)
C49 Rh1 N5 C25 110.7(7)
C7 Rh1 N5 C29 87.8(7)
N1 Rh1 N5 C29 165.3(7)
C52 Rh1 N5 C29 -79.0(11)
C50 Rh1 N5 C29 -30.9(7)
C51 Rh1 N5 C29 -11.1(8)
C53 Rh1 N5 C29 -96.5(7)
C49 Rh1 N5 C29 -68.5(7)
C19 Rh3 N6 C35 -136.3(6)
N3 Rh3 N6 C35 -59.3(6)
C72 Rh3 N6 C35 60.8(12)
C69 Rh3 N6 C35 103.8(7)
C73 Rh3 N6 C35 122.6(6)
C70 Rh3 N6 C35 65.5(7)
C71 Rh3 N6 C35 40.0(7)
C19 Rh3 N6 C34 48.1(7)
N3 Rh3 N6 C34 125.2(7)
C72 Rh3 N6 C34 -114.8(10)
C69 Rh3 N6 C34 -71.7(7)
C73 Rh3 N6 C34 -53.0(8)
C70 Rh3 N6 C34 -110.1(7)
C71 Rh3 N6 C34 -135.6(7)
C6 Rh2 N7 C37 10.8(6)
N2 Rh2 N7 C37 88.2(6)
C60 Rh2 N7 C37 -174.6(8)
C59 Rh2 N7 C37 -88.5(8)
C63 Rh2 N7 C37 -106.3(7)
C61 Rh2 N7 C37 -174.8(6)
C62 Rh2 N7 C37 -143.6(7)
C6 Rh2 N7 C41 -155.4(6)
N2 Rh2 N7 C41 -78.0(5)
C60 Rh2 N7 C41 19.2(11)
C59 Rh2 N7 C41 105.3(7)
C63 Rh2 N7 C41 87.5(6)
C61 Rh2 N7 C41 19.0(7)
C62 Rh2 N7 C41 50.2(6)
C17 Rh4 N8 C46 155.2(6)
N4 Rh4 N8 C46 -127.6(6)
C79 Rh4 N8 C46 -27.7(15)
C80 Rh4 N8 C46 59.9(8)
C81 Rh4 N8 C46 37.0(7)
C83 Rh4 N8 C46 -32.5(8)
C82 Rh4 N8 C46 -1.3(7)
C17 Rh4 N8 C47 -33.4(6)
N4 Rh4 N8 C47 43.7(6)
C79 Rh4 N8 C47 143.6(12)
C80 Rh4 N8 C47 -128.7(7)
C81 Rh4 N8 C47 -151.7(6)
C83 Rh4 N8 C47 138.9(6)
C82 Rh4 N8 C47 170.0(6)
C5 N1 C1 C2 -1.5(11)
Rh1 N1 C1 C2 179.7(5)
N1 C1 C2 C3 2.7(12)
C1 C2 C3 C4 -1.2(13)
C2 C3 C4 C5 -1.3(13)
C1 N1 C5 C4 -1.1(10)
Rh1 N1 C5 C4 177.8(5)
C1 N1 C5 C6 -177.7(6)
Rh1 N1 C5 C6 1.3(7)
C3 C4 C5 N1 2.6(11)
C3 C4 C5 C6 178.8(7)
N1 C5 C6 C7 4.6(9)
C4 C5 C6 C7 -171.7(7)
N1 C5 C6 Rh2 179.1(5)
C4 C5 C6 Rh2 2.7(10)
N2 Rh2 C6 C7 5.9(5)
N7 Rh2 C6 C7 88.6(5)
C60 Rh2 C6 C7 -89.3(6)
C59 Rh2 C6 C7 -125.4(5)
C63 Rh2 C6 C7 -159.0(5)
C61 Rh2 C6 C7 -82.2(8)
C62 Rh2 C6 C7 -158.8(7)
N2 Rh2 C6 C5 -168.5(6)
N7 Rh2 C6 C5 -85.7(6)
C60 Rh2 C6 C5 96.4(6)
C59 Rh2 C6 C5 60.3(6)
C63 Rh2 C6 C5 26.6(7)
C61 Rh2 C6 C5 103.5(8)
C62 Rh2 C6 C5 26.9(10)
C5 C6 C7 C8 168.4(6)
Rh2 C6 C7 C8 -6.8(8)
C5 C6 C7 Rh1 -8.5(7)
Rh2 C6 C7 Rh1 176.4(3)
N1 Rh1 C7 C6 7.0(5)
C52 Rh1 C7 C6 -87.1(6)
N5 Rh1 C7 C6 97.5(5)
C50 Rh1 C7 C6 -157.3(5)
C51 Rh1 C7 C6 -124.4(5)
C53 Rh1 C7 C6 -76.0(8)
C49 Rh1 C7 C6 -155.1(6)
N1 Rh1 C7 C8 -169.4(6)
C52 Rh1 C7 C8 96.5(6)
N5 Rh1 C7 C8 -78.9(6)
C50 Rh1 C7 C8 26.3(7)
C51 Rh1 C7 C8 59.2(6)
C53 Rh1 C7 C8 107.6(7)
C49 Rh1 C7 C8 28.5(10)
C12 N2 C8 C9 1.7(10)
Rh2 N2 C8 C9 177.9(5)
C12 N2 C8 C7 -174.4(6)
Rh2 N2 C8 C7 1.8(8)
C6 C7 C8 C9 -172.4(7)
Rh1 C7 C8 C9 4.0(11)
C6 C7 C8 N2 3.2(9)
Rh1 C7 C8 N2 179.6(5)
N2 C8 C9 C10 -0.5(12)
C7 C8 C9 C10 175.0(7)
C8 C9 C10 C11 0.5(13)
C9 C10 C11 C12 -1.8(13)
C8 N2 C12 C11 -3.1(11)
Rh2 N2 C12 C11 -178.9(6)
C10 C11 C12 N2 3.1(13)
C18 N3 C13 C14 -0.5(12)
Rh3 N3 C13 C14 -177.7(6)
N3 C13 C14 C15 1.0(14)
C13 C14 C15 C16 0.6(15)
C14 C15 C16 C18 -2.9(14)
N4 Rh4 C17 C19 14.4(5)
C79 Rh4 C17 C19 -79.9(6)
N8 Rh4 C17 C19 99.3(5)
C80 Rh4 C17 C19 -116.7(6)
C81 Rh4 C17 C19 -148.1(5)
C83 Rh4 C17 C19 -70.3(8)
C82 Rh4 C17 C19 -138.9(7)
N4 Rh4 C17 C18 -164.6(6)
C79 Rh4 C17 C18 101.1(7)
N8 Rh4 C17 C18 -79.7(6)
C80 Rh4 C17 C18 64.3(6)
C81 Rh4 C17 C18 32.9(7)
C83 Rh4 C17 C18 110.8(8)
C82 Rh4 C17 C18 42.1(10)
C13 N3 C18 C16 -1.6(11)
Rh3 N3 C18 C16 175.9(5)
C13 N3 C18 C17 -178.5(7)
Rh3 N3 C18 C17 -1.0(8)
C15 C16 C18 N3 3.4(12)
C15 C16 C18 C17 179.9(8)
C19 C17 C18 N3 5.4(9)
Rh4 C17 C18 N3 -175.6(5)
C19 C17 C18 C16 -171.2(7)
Rh4 C17 C18 C16 7.7(11)
C18 C17 C19 C20 165.5(6)
Rh4 C17 C19 C20 -13.5(8)
C18 C17 C19 Rh3 -7.2(8)
Rh4 C17 C19 Rh3 173.7(3)
N6 Rh3 C19 C17 92.5(5)
N3 Rh3 C19 C17 5.0(5)
C72 Rh3 C19 C17 -94.0(6)
C69 Rh3 C19 C17 -163.7(5)
C73 Rh3 C19 C17 -131.2(6)
C70 Rh3 C19 C17 -156.1(8)
C71 Rh3 C19 C17 -82.1(8)
N6 Rh3 C19 C20 -79.0(6)
N3 Rh3 C19 C20 -166.5(6)
C72 Rh3 C19 C20 94.5(7)
C69 Rh3 C19 C20 24.7(7)
C73 Rh3 C19 C20 57.2(7)
C70 Rh3 C19 C20 32.3(12)
C71 Rh3 C19 C20 106.4(8)
C24 N4 C20 C21 2.4(10)
Rh4 N4 C20 C21 -176.8(5)
C24 N4 C20 C19 -170.9(6)
Rh4 N4 C20 C19 9.9(7)
C17 C19 C20 N4 2.3(9)
Rh3 C19 C20 N4 173.8(5)
C17 C19 C20 C21 -170.5(7)
Rh3 C19 C20 C21 1.1(11)
N4 C20 C21 C22 -1.3(11)
C19 C20 C21 C22 171.1(7)
C20 C21 C22 C23 -1.9(13)
C21 C22 C23 C24 3.9(14)
C22 C23 C24 N4 -2.8(15)
C20 N4 C24 C23 -0.3(12)
Rh4 N4 C24 C23 178.8(7)
C29 N5 C25 C26 0.6(13)
Rh1 N5 C25 C26 -178.6(7)
N5 C25 C26 C27 -0.7(15)
C25 C26 C27 C28 0.7(13)
C25 C26 C27 C30 -175.8(8)
C26 C27 C28 C29 -0.7(13)
C30 C27 C28 C29 175.5(8)
C25 N5 C29 C28 -0.5(13)
Rh1 N5 C29 C28 178.7(7)
C27 C28 C29 N5 0.6(15)
C28 C27 C30 C31 11.6(14)
C26 C27 C30 C31 -172.3(9)
C27 C30 C31 C32 -171.8(8)
C30 C31 C32 C33 9.0(13)
C30 C31 C32 C36 -174.4(8)
C36 C32 C33 C34 0.6(11)
C31 C32 C33 C34 177.5(8)
C35 N6 C34 C33 3.3(12)
Rh3 N6 C34 C33 179.1(6)
C32 C33 C34 N6 -2.4(13)
C34 N6 C35 C36 -2.9(12)
Rh3 N6 C35 C36 -178.7(6)
N6 C35 C36 C32 1.4(13)
C33 C32 C36 C35 -0.2(12)
C31 C32 C36 C35 -177.0(7)
C41 N7 C37 C38 4.3(11)
Rh2 N7 C37 C38 -162.1(6)
N7 C37 C38 C39 -1.5(13)
C37 C38 C39 C40 -0.9(11)
C37 C38 C39 C42 178.3(7)
C38 C39 C40 C41 0.3(10)
C42 C39 C40 C41 -178.9(7)
C37 N7 C41 C40 -5.0(11)
Rh2 N7 C41 C40 162.5(6)
C39 C40 C41 N7 2.8(11)
C38 C39 C42 C43 178.3(8)
C40 C39 C42 C43 -2.5(12)
C39 C42 C43 C44 -178.7(7)
C42 C43 C44 C48 -11.0(12)
C42 C43 C44 C45 166.0(8)
C48 C44 C45 C46 0.8(11)
C43 C44 C45 C46 -176.4(7)
C47 N8 C46 C45 -3.9(11)
Rh4 N8 C46 C45 167.8(6)
C44 C45 C46 N8 1.2(12)
C46 N8 C47 C48 4.9(11)
Rh4 N8 C47 C48 -167.1(6)
C45 C44 C48 C47 0.1(11)
C43 C44 C48 C47 177.2(7)
N8 C47 C48 C44 -3.1(12)
C7 Rh1 C49 C53 115.8(7)
N1 Rh1 C49 C53 -42.6(6)
C52 Rh1 C49 C53 37.7(5)
N5 Rh1 C49 C53 -138.5(5)
C50 Rh1 C49 C53 119.0(7)
C51 Rh1 C49 C53 81.0(5)
C7 Rh1 C49 C50 -3.2(9)
N1 Rh1 C49 C50 -161.6(4)
C52 Rh1 C49 C50 -81.3(5)
N5 Rh1 C49 C50 102.5(5)
C51 Rh1 C49 C50 -38.0(5)
C53 Rh1 C49 C50 -119.0(7)
C7 Rh1 C49 C54 -122.4(8)
N1 Rh1 C49 C54 79.3(8)
C52 Rh1 C49 C54 159.5(9)
N5 Rh1 C49 C54 -16.6(8)
C50 Rh1 C49 C54 -119.2(10)
C51 Rh1 C49 C54 -157.2(9)
C53 Rh1 C49 C54 121.9(10)
C53 C49 C50 C51 3.1(9)
C54 C49 C50 C51 -178.3(7)
Rh1 C49 C50 C51 63.7(5)
C53 C49 C50 C55 169.1(7)
C54 C49 C50 C55 -12.3(12)
Rh1 C49 C50 C55 -130.4(7)
C53 C49 C50 Rh1 -60.5(5)
C54 C49 C50 Rh1 118.0(7)
C7 Rh1 C50 C49 178.5(4)
N1 Rh1 C50 C49 45.1(10)
C52 Rh1 C50 C49 79.6(5)
N5 Rh1 C50 C49 -84.6(5)
C51 Rh1 C50 C49 117.1(7)
C53 Rh1 C50 C49 35.9(4)
C7 Rh1 C50 C51 61.4(5)
N1 Rh1 C50 C51 -72.0(9)
C52 Rh1 C50 C51 -37.5(5)
N5 Rh1 C50 C51 158.3(5)
C53 Rh1 C50 C51 -81.2(5)
C49 Rh1 C50 C51 -117.1(7)
C7 Rh1 C50 C55 -59.3(8)
N1 Rh1 C50 C55 167.4(7)
C52 Rh1 C50 C55 -158.2(9)
N5 Rh1 C50 C55 37.7(8)
C51 Rh1 C50 C55 -120.7(10)
C53 Rh1 C50 C55 158.2(9)
C49 Rh1 C50 C55 122.3(10)
C49 C50 C51 C52 -6.4(8)
C55 C50 C51 C52 -172.3(7)
Rh1 C50 C51 C52 58.8(5)
C49 C50 C51 C56 169.6(7)
C55 C50 C51 C56 3.7(12)
Rh1 C50 C51 C56 -125.2(8)
C49 C50 C51 Rh1 -65.2(5)
C55 C50 C51 Rh1 128.9(7)
C7 Rh1 C51 C50 -128.7(5)
N1 Rh1 C51 C50 152.5(5)
C52 Rh1 C51 C50 118.2(7)
N5 Rh1 C51 C50 -32.3(7)
C53 Rh1 C51 C50 78.4(5)
C49 Rh1 C51 C50 37.4(5)
C7 Rh1 C51 C52 113.0(5)
N1 Rh1 C51 C52 34.3(6)
N5 Rh1 C51 C52 -150.5(5)
C50 Rh1 C51 C52 -118.2(7)
C53 Rh1 C51 C52 -39.8(5)
C49 Rh1 C51 C52 -80.8(5)
C7 Rh1 C51 C56 -4.8(8)
N1 Rh1 C51 C56 -83.5(8)
C52 Rh1 C51 C56 -117.8(10)
N5 Rh1 C51 C56 91.7(8)
C50 Rh1 C51 C56 124.0(10)
C53 Rh1 C51 C56 -157.6(9)
C49 Rh1 C51 C56 161.4(9)
C50 C51 C52 C53 7.1(8)
C56 C51 C52 C53 -169.1(7)
Rh1 C51 C52 C53 67.1(5)
C50 C51 C52 C57 -179.8(7)
C56 C51 C52 C57 4.0(12)
Rh1 C51 C52 C57 -119.8(8)
C50 C51 C52 Rh1 -60.0(5)
C56 C51 C52 Rh1 123.8(7)
C7 Rh1 C52 C51 -75.5(5)
N1 Rh1 C52 C51 -154.9(5)
N5 Rh1 C52 C51 90.5(10)
C50 Rh1 C52 C51 37.1(5)
C53 Rh1 C52 C51 114.2(7)
C49 Rh1 C52 C51 78.9(5)
C7 Rh1 C52 C53 170.3(5)
N1 Rh1 C52 C53 90.9(5)
N5 Rh1 C52 C53 -23.7(11)
C50 Rh1 C52 C53 -77.1(5)
C51 Rh1 C52 C53 -114.2(7)
C49 Rh1 C52 C53 -35.3(5)
C7 Rh1 C52 C57 47.2(8)
N1 Rh1 C52 C57 -32.2(8)
N5 Rh1 C52 C57 -146.8(8)
C50 Rh1 C52 C57 159.7(9)
C51 Rh1 C52 C57 122.7(10)
C53 Rh1 C52 C57 -123.1(10)
C49 Rh1 C52 C57 -158.4(9)
C50 C49 C53 C52 1.4(8)
C54 C49 C53 C52 -177.2(7)
Rh1 C49 C53 C52 -57.4(5)
C50 C49 C53 C58 -172.7(7)
C54 C49 C53 C58 8.7(13)
Rh1 C49 C53 C58 128.5(8)
C50 C49 C53 Rh1 58.8(5)
C54 C49 C53 Rh1 -119.7(8)
C51 C52 C53 C49 -5.3(8)
C57 C52 C53 C49 -178.5(7)
Rh1 C52 C53 C49 61.0(5)
C51 C52 C53 C58 169.0(7)
C57 C52 C53 C58 -4.2(12)
Rh1 C52 C53 C58 -124.8(8)
C51 C52 C53 Rh1 -66.3(5)
C57 C52 C53 Rh1 120.6(8)
C7 Rh1 C53 C49 -136.2(6)
N1 Rh1 C53 C49 146.5(5)
C52 Rh1 C53 C49 -119.2(7)
N5 Rh1 C53 C49 51.6(6)
C50 Rh1 C53 C49 -36.9(5)
C51 Rh1 C53 C49 -79.8(5)
C7 Rh1 C53 C52 -17.0(8)
N1 Rh1 C53 C52 -94.3(5)
N5 Rh1 C53 C52 170.9(4)
C50 Rh1 C53 C52 82.4(5)
C51 Rh1 C53 C52 39.4(4)
C49 Rh1 C53 C52 119.2(7)
C7 Rh1 C53 C58 99.5(9)
N1 Rh1 C53 C58 22.2(9)
C52 Rh1 C53 C58 116.5(11)
N5 Rh1 C53 C58 -72.6(9)
C50 Rh1 C53 C58 -161.1(10)
C51 Rh1 C53 C58 155.9(10)
C49 Rh1 C53 C58 -124.2(11)
C6 Rh2 C59 C63 -125.3(5)
N2 Rh2 C59 C63 156.5(5)
N7 Rh2 C59 C63 -27.9(8)
C60 Rh2 C59 C63 116.6(8)
C61 Rh2 C59 C63 78.3(6)
C62 Rh2 C59 C63 38.1(5)
C6 Rh2 C59 C60 118.2(6)
N2 Rh2 C59 C60 40.0(7)
N7 Rh2 C59 C60 -144.4(6)
C63 Rh2 C59 C60 -116.6(8)
C61 Rh2 C59 C60 -38.2(6)
C62 Rh2 C59 C60 -78.5(6)
C6 Rh2 C59 C64 0.9(9)
N2 Rh2 C59 C64 -77.3(9)
N7 Rh2 C59 C64 98.3(9)
C60 Rh2 C59 C64 -117.3(11)
C63 Rh2 C59 C64 126.2(11)
C61 Rh2 C59 C64 -155.5(10)
C62 Rh2 C59 C64 164.2(10)
C63 C59 C60 C61 5.4(9)
C64 C59 C60 C61 -171.8(8)
Rh2 C59 C60 C61 67.8(6)
C63 C59 C60 C65 177.6(8)
C64 C59 C60 C65 0.4(13)
Rh2 C59 C60 C65 -119.9(9)
C63 C59 C60 Rh2 -62.5(5)
C64 C59 C60 Rh2 120.4(8)
C6 Rh2 C60 C59 -70.7(6)
N2 Rh2 C60 C59 -150.8(5)
N7 Rh2 C60 C59 115.0(9)
C63 Rh2 C60 C59 37.8(5)
C61 Rh2 C60 C59 115.4(8)
C62 Rh2 C60 C59 80.0(6)
C6 Rh2 C60 C61 173.9(6)
N2 Rh2 C60 C61 93.8(6)
N7 Rh2 C60 C61 -0.4(12)
C59 Rh2 C60 C61 -115.4(8)
C63 Rh2 C60 C61 -77.6(6)
C62 Rh2 C60 C61 -35.4(6)
C6 Rh2 C60 C65 49.7(10)
N2 Rh2 C60 C65 -30.5(10)
N7 Rh2 C60 C65 -124.6(10)
C59 Rh2 C60 C65 120.3(12)
C63 Rh2 C60 C65 158.2(11)
C61 Rh2 C60 C65 -124.2(13)
C62 Rh2 C60 C65 -159.7(11)
C59 C60 C61 C62 -3.6(10)
C65 C60 C61 C62 -175.7(8)
Rh2 C60 C61 C62 61.4(6)
C59 C60 C61 C66 170.8(8)
C65 C60 C61 C66 -1.3(14)
Rh2 C60 C61 C66 -124.2(9)
C59 C60 C61 Rh2 -65.0(6)
C65 C60 C61 Rh2 122.8(9)
C6 Rh2 C61 C62 -129.6(7)
N2 Rh2 C61 C62 148.6(6)
N7 Rh2 C61 C62 61.1(7)
C60 Rh2 C61 C62 -118.7(9)
C59 Rh2 C61 C62 -79.5(6)
C63 Rh2 C61 C62 -36.6(5)
C6 Rh2 C61 C60 -10.9(10)
N2 Rh2 C61 C60 -92.7(6)
N7 Rh2 C61 C60 179.8(5)
C59 Rh2 C61 C60 39.2(5)
C63 Rh2 C61 C60 82.2(6)
C62 Rh2 C61 C60 118.7(9)
C6 Rh2 C61 C66 105.7(12)
N2 Rh2 C61 C66 23.9(13)
N7 Rh2 C61 C66 -63.6(13)
C60 Rh2 C61 C66 116.6(15)
C59 Rh2 C61 C66 155.8(14)
C63 Rh2 C61 C66 -161.3(14)
C62 Rh2 C61 C66 -124.7(15)
C60 C61 C62 C63 0.4(10)
C66 C61 C62 C63 -173.8(8)
Rh2 C61 C62 C63 57.9(6)
C60 C61 C62 C67 178.1(8)
C66 C61 C62 C67 3.9(15)
Rh2 C61 C62 C67 -124.5(9)
C60 C61 C62 Rh2 -57.4(6)
C66 C61 C62 Rh2 128.3(10)
C6 Rh2 C62 C61 119.5(8)
N2 Rh2 C62 C61 -41.2(7)
N7 Rh2 C62 C61 -130.4(6)
C60 Rh2 C62 C61 37.4(6)
C59 Rh2 C62 C61 81.2(6)
C63 Rh2 C62 C61 119.9(8)
C6 Rh2 C62 C63 -0.4(11)
N2 Rh2 C62 C63 -161.1(5)
N7 Rh2 C62 C63 109.7(5)
C60 Rh2 C62 C63 -82.5(6)
C59 Rh2 C62 C63 -38.7(5)
C61 Rh2 C62 C63 -119.9(8)
C6 Rh2 C62 C67 -118.5(10)
N2 Rh2 C62 C67 80.8(12)
N7 Rh2 C62 C67 -8.4(11)
C60 Rh2 C62 C67 159.4(12)
C59 Rh2 C62 C67 -156.7(12)
C63 Rh2 C62 C67 -118.1(14)
C61 Rh2 C62 C67 122.0(14)
C60 C59 C63 C62 -5.1(9)
C64 C59 C63 C62 171.9(8)
Rh2 C59 C63 C62 -66.2(6)
C60 C59 C63 C68 -170.1(8)
C64 C59 C63 C68 6.8(14)
Rh2 C59 C63 C68 128.7(9)
C60 C59 C63 Rh2 61.1(5)
C64 C59 C63 Rh2 -121.9(9)
C61 C62 C63 C59 2.9(10)
C67 C62 C63 C59 -174.8(8)
Rh2 C62 C63 C59 63.3(5)
C61 C62 C63 C68 168.6(8)
C67 C62 C63 C68 -9.1(14)
Rh2 C62 C63 C68 -131.1(8)
C61 C62 C63 Rh2 -60.3(6)
C67 C62 C63 Rh2 122.0(9)
C6 Rh2 C63 C59 64.0(6)
N2 Rh2 C63 C59 -65.3(12)
N7 Rh2 C63 C59 163.7(5)
C60 Rh2 C63 C59 -38.5(5)
C61 Rh2 C63 C59 -80.9(6)
C62 Rh2 C63 C59 -115.8(8)
C6 Rh2 C63 C62 179.8(5)
N2 Rh2 C63 C62 50.5(12)
N7 Rh2 C63 C62 -80.6(6)
C60 Rh2 C63 C62 77.3(6)
C59 Rh2 C63 C62 115.8(8)
C61 Rh2 C63 C62 34.9(5)
C6 Rh2 C63 C68 -58.2(10)
N2 Rh2 C63 C68 172.5(8)
N7 Rh2 C63 C68 41.4(11)
C60 Rh2 C63 C68 -160.7(11)
C59 Rh2 C63 C68 -122.2(12)
C61 Rh2 C63 C68 156.9(11)
C62 Rh2 C63 C68 122.0(12)
C19 Rh3 C69 C73 60.1(7)
N6 Rh3 C69 C73 158.5(6)
N3 Rh3 C69 C73 -84.3(12)
C72 Rh3 C69 C73 -37.5(5)
C70 Rh3 C69 C73 -115.0(8)
C71 Rh3 C69 C73 -80.1(6)
C19 Rh3 C69 C70 175.1(5)
N6 Rh3 C69 C70 -86.5(5)
N3 Rh3 C69 C70 30.7(12)
C72 Rh3 C69 C70 77.5(6)
C73 Rh3 C69 C70 115.0(8)
C71 Rh3 C69 C70 34.9(5)
C19 Rh3 C69 C74 -62.8(11)
N6 Rh3 C69 C74 35.6(11)
N3 Rh3 C69 C74 152.8(9)
C72 Rh3 C69 C74 -160.5(12)
C73 Rh3 C69 C74 -123.0(14)
C70 Rh3 C69 C74 122.0(13)
C71 Rh3 C69 C74 156.9(12)
C73 C69 C70 C71 0.8(10)
C74 C69 C70 C71 170.4(8)
Rh3 C69 C70 C71 -62.7(7)
C73 C69 C70 C75 -174.5(8)
C74 C69 C70 C75 -4.9(14)
Rh3 C69 C70 C75 122.0(8)
C73 C69 C70 Rh3 63.5(6)
C74 C69 C70 Rh3 -126.9(9)
C19 Rh3 C70 C71 108.3(11)
N6 Rh3 C70 C71 -141.3(6)
N3 Rh3 C70 C71 -49.2(7)
C72 Rh3 C70 C71 36.8(6)
C69 Rh3 C70 C71 119.1(8)
C73 Rh3 C70 C71 80.2(6)
C19 Rh3 C70 C69 -10.8(12)
N6 Rh3 C70 C69 99.6(5)
N3 Rh3 C70 C69 -168.3(5)
C72 Rh3 C70 C69 -82.3(6)
C73 Rh3 C70 C69 -38.9(5)
C71 Rh3 C70 C69 -119.1(8)
C19 Rh3 C70 C75 -126.4(10)
N6 Rh3 C70 C75 -15.9(12)
N3 Rh3 C70 C75 76.2(12)
C72 Rh3 C70 C75 162.1(14)
C69 Rh3 C70 C75 -115.6(14)
C73 Rh3 C70 C75 -154.5(13)
C71 Rh3 C70 C75 125.3(15)
C69 C70 C71 C72 3.3(10)
C75 C70 C71 C72 178.3(9)
Rh3 C70 C71 C72 -56.8(6)
C69 C70 C71 C76 -175.4(9)
C75 C70 C71 C76 -0.5(16)
Rh3 C70 C71 C76 124.5(10)
C69 C70 C71 Rh3 60.1(6)
C75 C70 C71 Rh3 -125.0(10)
C19 Rh3 C71 C70 -138.8(7)
N6 Rh3 C71 C70 47.7(7)
N3 Rh3 C71 C70 141.0(6)
C72 Rh3 C71 C70 -120.2(9)
C69 Rh3 C71 C70 -37.6(6)
C73 Rh3 C71 C70 -80.8(7)
C19 Rh3 C71 C72 -18.7(10)
N6 Rh3 C71 C72 167.8(5)
N3 Rh3 C71 C72 -98.8(6)
C69 Rh3 C71 C72 82.5(6)
C73 Rh3 C71 C72 39.4(6)
C70 Rh3 C71 C72 120.2(9)
C19 Rh3 C71 C76 98.4(11)
N6 Rh3 C71 C76 -75.1(12)
N3 Rh3 C71 C76 18.2(11)
C72 Rh3 C71 C76 117.1(14)
C69 Rh3 C71 C76 -160.4(13)
C73 Rh3 C71 C76 156.4(13)
C70 Rh3 C71 C76 -122.8(14)
C70 C71 C72 C73 -6.2(10)
C76 C71 C72 C73 172.6(9)
Rh3 C71 C72 C73 -65.6(6)
C70 C71 C72 C77 -176.0(9)
C76 C71 C72 C77 2.8(15)
Rh3 C71 C72 C77 124.6(9)
C70 C71 C72 Rh3 59.4(7)
C76 C71 C72 Rh3 -121.8(9)
C19 Rh3 C72 C73 -76.4(6)
N6 Rh3 C72 C73 85.5(11)
N3 Rh3 C72 C73 -156.8(5)
C69 Rh3 C72 C73 37.3(6)
C70 Rh3 C72 C73 80.2(6)
C71 Rh3 C72 C73 114.7(9)
C19 Rh3 C72 C71 168.9(6)
N6 Rh3 C72 C71 -29.1(13)
N3 Rh3 C72 C71 88.5(6)
C69 Rh3 C72 C71 -77.4(7)
C73 Rh3 C72 C71 -114.7(9)
C70 Rh3 C72 C71 -34.4(6)
C19 Rh3 C72 C77 43.5(10)
N6 Rh3 C72 C77 -154.6(8)
N3 Rh3 C72 C77 -36.9(9)
C69 Rh3 C72 C77 157.2(11)
C73 Rh3 C72 C77 119.9(12)
C70 Rh3 C72 C77 -159.9(11)
C71 Rh3 C72 C77 -125.4(12)
C71 C72 C73 C69 6.6(9)
C77 C72 C73 C69 176.7(8)
Rh3 C72 C73 C69 -61.0(6)
C71 C72 C73 C78 -166.8(8)
C77 C72 C73 C78 3.4(14)
Rh3 C72 C73 C78 125.6(9)
C71 C72 C73 Rh3 67.6(6)
C77 C72 C73 Rh3 -122.3(8)
C70 C69 C73 C72 -4.6(9)
C74 C69 C73 C72 -173.9(8)
Rh3 C69 C73 C72 60.0(6)
C70 C69 C73 C78 168.9(8)
C74 C69 C73 C78 -0.5(14)
Rh3 C69 C73 C78 -126.6(9)
C70 C69 C73 Rh3 -64.6(6)
C74 C69 C73 Rh3 126.1(9)
C19 Rh3 C73 C72 111.9(6)
N6 Rh3 C73 C72 -148.8(5)
N3 Rh3 C73 C72 33.9(8)
C69 Rh3 C73 C72 -117.9(8)
C70 Rh3 C73 C72 -78.9(6)
C71 Rh3 C73 C72 -38.9(6)
C19 Rh3 C73 C69 -130.1(6)
N6 Rh3 C73 C69 -30.9(8)
N3 Rh3 C73 C69 151.8(6)
C72 Rh3 C73 C69 117.9(8)
C70 Rh3 C73 C69 39.0(6)
C71 Rh3 C73 C69 79.0(6)
C19 Rh3 C73 C78 -8.8(10)
N6 Rh3 C73 C78 90.5(10)
N3 Rh3 C73 C78 -86.8(10)
C72 Rh3 C73 C78 -120.7(12)
C69 Rh3 C73 C78 121.4(13)
C70 Rh3 C73 C78 160.4(11)
C71 Rh3 C73 C78 -159.6(11)
C17 Rh4 C79 C80 -74.7(6)
N4 Rh4 C79 C80 -153.5(5)
N8 Rh4 C79 C80 108.4(12)
C81 Rh4 C79 C80 37.5(5)
C83 Rh4 C79 C80 114.5(8)
C82 Rh4 C79 C80 79.2(6)
C17 Rh4 C79 C83 170.8(6)
N4 Rh4 C79 C83 92.0(6)
N8 Rh4 C79 C83 -6.2(16)
C80 Rh4 C79 C83 -114.5(8)
C81 Rh4 C79 C83 -77.1(6)
C82 Rh4 C79 C83 -35.4(6)
C17 Rh4 C79 C84 49.2(9)
N4 Rh4 C79 C84 -29.5(9)
N8 Rh4 C79 C84 -127.7(10)
C80 Rh4 C79 C84 123.9(11)
C81 Rh4 C79 C84 161.4(10)
C83 Rh4 C79 C84 -121.5(12)
C82 Rh4 C79 C84 -156.9(10)
C83 C79 C80 C81 6.2(9)
C84 C79 C80 C81 178.3(8)
Rh4 C79 C80 C81 -62.1(5)
C83 C79 C80 C85 -169.1(7)
C84 C79 C80 C85 3.0(14)
Rh4 C79 C80 C85 122.7(8)
C83 C79 C80 Rh4 68.2(6)
C84 C79 C80 Rh4 -119.7(9)
C17 Rh4 C80 C79 111.4(6)
N4 Rh4 C80 C79 35.7(7)
N8 Rh4 C80 C79 -154.2(5)
C81 Rh4 C80 C79 -117.8(8)
C83 Rh4 C80 C79 -39.6(5)
C82 Rh4 C80 C79 -79.8(6)
C17 Rh4 C80 C81 -130.8(6)
N4 Rh4 C80 C81 153.5(5)
C79 Rh4 C80 C81 117.8(8)
N8 Rh4 C80 C81 -36.4(8)
C83 Rh4 C80 C81 78.2(6)
C82 Rh4 C80 C81 38.0(5)
C17 Rh4 C80 C85 -8.0(9)
N4 Rh4 C80 C85 -83.7(10)
C79 Rh4 C80 C85 -119.4(11)
N8 Rh4 C80 C85 86.4(10)
C81 Rh4 C80 C85 122.8(12)
C83 Rh4 C80 C85 -159.0(10)
C82 Rh4 C80 C85 160.7(10)
C79 C80 C81 C82 -6.5(9)
C85 C80 C81 C82 168.7(8)
Rh4 C80 C81 C82 -66.2(6)
C79 C80 C81 C86 -174.7(8)
C85 C80 C81 C86 0.6(14)
Rh4 C80 C81 C86 125.7(9)
C79 C80 C81 Rh4 59.6(6)
C85 C80 C81 Rh4 -125.1(8)
C17 Rh4 C81 C80 57.5(6)
N4 Rh4 C81 C80 -68.7(11)
C79 Rh4 C81 C80 -37.6(5)
N8 Rh4 C81 C80 158.2(5)
C83 Rh4 C81 C80 -81.1(6)
C82 Rh4 C81 C80 -115.5(8)
C17 Rh4 C81 C82 173.0(5)
N4 Rh4 C81 C82 46.9(11)
C79 Rh4 C81 C82 78.0(6)
N8 Rh4 C81 C82 -86.3(5)
C80 Rh4 C81 C82 115.5(8)
C83 Rh4 C81 C82 34.4(5)
C17 Rh4 C81 C86 -65.6(10)
N4 Rh4 C81 C86 168.2(8)
C79 Rh4 C81 C86 -160.7(11)
N8 Rh4 C81 C86 35.1(10)
C80 Rh4 C81 C86 -123.1(12)
C83 Rh4 C81 C86 155.7(11)
C82 Rh4 C81 C86 121.3(12)
C80 C81 C82 C83 4.4(9)
C86 C81 C82 C83 173.3(8)
Rh4 C81 C82 C83 -58.0(6)
C80 C81 C82 C87 -171.2(8)
C86 C81 C82 C87 -2.4(13)
Rh4 C81 C82 C87 126.3(8)
C80 C81 C82 Rh4 62.5(5)
C86 C81 C82 Rh4 -128.7(8)
C17 Rh4 C82 C83 107.1(9)
N4 Rh4 C82 C83 -39.8(7)
C79 Rh4 C82 C83 38.4(6)
N8 Rh4 C82 C83 -133.8(5)
C80 Rh4 C82 C83 81.9(6)
C81 Rh4 C82 C83 120.9(8)
C17 Rh4 C82 C81 -13.8(10)
N4 Rh4 C82 C81 -160.8(5)
C79 Rh4 C82 C81 -82.5(6)
N8 Rh4 C82 C81 105.3(5)
C80 Rh4 C82 C81 -39.1(5)
C83 Rh4 C82 C81 -120.9(8)
C17 Rh4 C82 C87 -133.7(10)
N4 Rh4 C82 C87 79.3(11)
C79 Rh4 C82 C87 157.5(12)
N8 Rh4 C82 C87 -14.7(11)
C80 Rh4 C82 C87 -159.0(12)
C81 Rh4 C82 C87 -119.9(13)
C83 Rh4 C82 C87 119.2(14)
C81 C82 C83 C79 -0.7(9)
C87 C82 C83 C79 175.1(8)
Rh4 C82 C83 C79 -57.4(6)
C81 C82 C83 C88 -178.0(8)
C87 C82 C83 C88 -2.2(14)
Rh4 C82 C83 C88 125.2(9)
C81 C82 C83 Rh4 56.8(6)
C87 C82 C83 Rh4 -127.5(8)
C80 C79 C83 C82 -3.5(9)
C84 C79 C83 C82 -175.9(8)
Rh4 C79 C83 C82 63.1(6)
C80 C79 C83 C88 173.9(8)
C84 C79 C83 C88 1.5(14)
Rh4 C79 C83 C88 -119.5(9)
C80 C79 C83 Rh4 -66.6(6)
C84 C79 C83 Rh4 121.0(8)
C17 Rh4 C83 C82 -133.2(6)
N4 Rh4 C83 C82 148.7(6)
C79 Rh4 C83 C82 -118.2(9)
N8 Rh4 C83 C82 59.7(7)
C80 Rh4 C83 C82 -79.0(6)
C81 Rh4 C83 C82 -35.8(5)
C17 Rh4 C83 C79 -15.0(9)
N4 Rh4 C83 C79 -93.1(6)
N8 Rh4 C83 C79 178.0(5)
C80 Rh4 C83 C79 39.2(5)
C81 Rh4 C83 C79 82.4(6)
C82 Rh4 C83 C79 118.2(9)
C17 Rh4 C83 C88 102.9(9)
N4 Rh4 C83 C88 24.8(9)
C79 Rh4 C83 C88 117.9(12)
N8 Rh4 C83 C88 -64.2(10)
C80 Rh4 C83 C88 157.1(10)
C81 Rh4 C83 C88 -159.8(10)
C82 Rh4 C83 C88 -123.9(11)
O2 S1 C89 F1 54.9(18)
O3 S1 C89 F1 -178.0(17)
O1 S1 C89 F1 -59.5(19)
O2 S1 C89 F2 154.7(17)
O3 S1 C89 F2 -78.2(19)
O1 S1 C89 F2 40(2)
O2 S1 C89 F3 -67.2(18)
O3 S1 C89 F3 60.0(18)
O1 S1 C89 F3 178.4(15)
O6 S2 C90 F5 -177.6(11)
O5 S2 C90 F5 61.0(13)
O4 S2 C90 F5 -59.1(13)
O6 S2 C90 F4 -54.7(14)
O5 S2 C90 F4 -176.1(13)
O4 S2 C90 F4 63.9(15)
O6 S2 C90 F6 67.7(13)
O5 S2 C90 F6 -53.7(14)
O4 S2 C90 F6 -173.8(11)
O9 S3 C91 F8 -64.5(19)
O7 S3 C91 F8 174.9(16)
O8 S3 C91 F8 55.1(19)
O9 S3 C91 F7 170.8(13)
O7 S3 C91 F7 50.3(16)
O8 S3 C91 F7 -69.5(15)
O9 S3 C91 F9 56.8(13)
O7 S3 C91 F9 -63.8(13)
O8 S3 C91 F9 176.4(11)
O11 S4 C92 F12 -153.8(18)
O10 S4 C92 F12 60.8(19)
O12 S4 C92 F12 -45.3(19)
O11 S4 C92 F11 61.2(19)
O10 S4 C92 F11 -84.3(16)
O12 S4 C92 F11 169.6(15)
O11 S4 C92 F10 -37.4(17)
O10 S4 C92 F10 177.2(11)
O12 S4 C92 F10 71.1(13)

loop_
_platon_squeeze_void_nr
_platon_squeeze_void_average_x
_platon_squeeze_void_average_y
_platon_squeeze_void_average_z
_platon_squeeze_void_volume
_platon_squeeze_void_count_electrons
1 0.000 0.000 0.000 913.7 68.5
2 0.000 0.500 0.500 906.6 78.7
3 0.181 0.568 0.246 18.2 0.3
4 0.181 0.932 0.746 18.1 0.5
5 0.333 0.714 0.422 9.0 -0.5
6 0.333 0.786 0.922 9.0 -0.5
7 0.488 0.645 0.965 21.4 2.7
8 0.488 0.855 0.465 21.4 2.8
9 0.511 0.145 0.535 21.4 3.2
10 0.511 0.355 0.035 21.4 3.0
11 0.667 0.214 0.078 9.0 -0.4
12 0.667 0.286 0.578 9.0 -0.2
13 0.818 0.068 0.254 18.4 0.0
14 0.818 0.432 0.754 18.3 0.5
